data_4331721
loop_
_publ_author_name
'Jie Qiu'
'Kevin Nguyen'
'Laurent Jouffret'
'Jennifer E. S. Szymanowski'
'Peter C. Burns'

_publ_section_title
;
 Time-Resolved Assembly of Chiral Uranyl Peroxo Cage Clusters Containing
 Belts of Polyhedra
;
_journal_name_full 'Inorganic Chemistry'
_journal_page_first 337
_journal_page_last 345
_journal_paper_doi 10.1021/ic3020817
_journal_volume 52
_journal_year 2013
_chemical_formula_moiety K14.73[(UO2)22(O2)15(HPO3)20(H2O)10](H2O)38
_chemical_formula_sum 'K14.73 O182 P20 U22'
_chemical_formula_weight 9344.10
_chemical_name_common U22(PO3)20
_chemical_name_systematic
; 
 ? 
;
_space_group_IT_number 14
_symmetry_cell_setting monoclinic
_symmetry_space_group_name_Hall '-P 2yn'
_symmetry_space_group_name_H-M 'P 1 21/n 1'
_atom_sites_solution_hydrogens none
_atom_sites_solution_primary direct
_atom_sites_solution_secondary difmap
_audit_creation_method SHELXL-97
_cell_angle_alpha 90.00
_cell_angle_beta 96.174(3)
_cell_angle_gamma 90.00
_cell_formula_units_Z 4
_cell_length_a 21.237(5)
_cell_length_b 30.031(7)
_cell_length_c 35.292(8)
_cell_measurement_reflns_used 14181
_cell_measurement_temperature 100(2)
_cell_measurement_theta_max 17.5
_cell_measurement_theta_min 1.07
_cell_volume 22378(9)
_computing_cell_refinement 'SMART SAINT'
_computing_data_collection SMART
_computing_data_reduction SAINT
_computing_molecular_graphics 'SHELXL-97 (Sheldrick, 2008)'
_computing_publication_material 'SHELCIF-97 (Sheldrick, 2008)'
_computing_structure_refinement 'SHELXL-97 (Sheldrick, 2008)'
_computing_structure_solution 'SHELXS-97 (Sheldrick, 2008)'
_diffrn_ambient_temperature 100(2)
_diffrn_detector_area_resol_mean 0
_diffrn_measured_fraction_theta_full 1.000
_diffrn_measured_fraction_theta_max 1.000
_diffrn_measurement_device_type 'Bruker APEX'
_diffrn_measurement_method '0.5 wide w/ exposures'
_diffrn_radiation_monochromator graphite
_diffrn_radiation_source 'fine-focus sealed tube'
_diffrn_radiation_type MoK\a
_diffrn_radiation_wavelength 0.71073
_diffrn_reflns_av_R_equivalents 0.0000
_diffrn_reflns_av_sigmaI/netI 0.0601
_diffrn_reflns_limit_h_max 17
_diffrn_reflns_limit_h_min -17
_diffrn_reflns_limit_k_max 25
_diffrn_reflns_limit_k_min 0
_diffrn_reflns_limit_l_max 29
_diffrn_reflns_limit_l_min 0
_diffrn_reflns_number 14173
_diffrn_reflns_theta_full 17.50
_diffrn_reflns_theta_max 17.50
_diffrn_reflns_theta_min 1.07
_exptl_absorpt_coefficient_mu 16.377
_exptl_absorpt_correction_T_max 0.519
_exptl_absorpt_correction_T_min 0.153
_exptl_absorpt_correction_type multi-scan
_exptl_absorpt_process_details SADABS
_exptl_crystal_colour 'green yellow'
_exptl_crystal_density_diffrn 2.774
_exptl_crystal_density_meas ?
_exptl_crystal_description block
_exptl_crystal_F_000 16240
_exptl_crystal_size_max 0.16
_exptl_crystal_size_mid 0.10
_exptl_crystal_size_min 0.04
_refine_diff_density_max 2.387
_refine_diff_density_min -1.642
_refine_diff_density_rms 0.421
_refine_ls_extinction_method none
_refine_ls_goodness_of_fit_ref 1.856
_refine_ls_hydrogen_treatment none
_refine_ls_matrix_type full
_refine_ls_number_parameters 1103
_refine_ls_number_reflns 14181
_refine_ls_number_restraints 0
_refine_ls_restrained_S_all 1.856
_refine_ls_R_factor_all 0.1071
_refine_ls_R_factor_gt 0.0771
_refine_ls_shift/su_max 0.000
_refine_ls_shift/su_mean 0.000
_refine_ls_structure_factor_coef Fsqd
_refine_ls_weighting_details 'calc w=1/[\s^2^(Fo^2^)+(0.0808P)^2^+0.0000P] where P=(Fo^2^+2Fc^2^)/3'
_refine_ls_weighting_scheme calc
_refine_ls_wR_factor_gt 0.1960
_refine_ls_wR_factor_ref 0.2139
_reflns_number_gt 11673
_reflns_number_total 14181
_reflns_threshold_expression >2sigma(I)
_cod_data_source_file ic3020817_si_002_1.cif
_cod_data_source_block final22
_cod_depositor_comments
;
The following automatic conversions were performed:

'_exptl_crystal_density_meas' value 'n/a' was changed to '?' - the
value is perceived as not measured.

Automatic conversion script
Id: cif_fix_values 3008 2015-01-20 13:52:24Z robertas 
;
_cod_original_cell_volume 22377(9)
_cod_database_code 4331721

loop_
_symmetry_equiv_pos_as_xyz
'x, y, z'
'-x+1/2, y+1/2, -z+1/2'
'-x, -y, -z'
'x-1/2, -y-1/2, z-1/2'

loop_
_atom_site_label
_atom_site_type_symbol
_atom_site_fract_x
_atom_site_fract_y
_atom_site_fract_z
_atom_site_U_iso_or_equiv
_atom_site_adp_type
_atom_site_occupancy
_atom_site_symmetry_multiplicity
_atom_site_calc_flag
_atom_site_refinement_flags
U1 U 0.22117(13) 0.77338(7) 0.38875(7) 0.0342(8) Uani 1 1 d .
U2 U 0.30333(12) 0.62795(7) 0.78036(6) 0.0297(7) Uani 1 1 d .
U3 U 0.27850(13) 0.52070(7) 0.63835(6) 0.0348(8) Uani 1 1 d .
U4 U 0.50211(13) 0.85921(7) 0.74109(7) 0.0351(8) Uani 1 1 d .
U5 U 0.10525(13) 0.86011(7) 0.75135(7) 0.0354(8) Uani 1 1 d .
U6 U 0.36512(12) 0.95482(7) 0.71066(6) 0.0306(7) Uani 1 1 d .
U7 U 0.55515(13) 0.72440(7) 0.73055(6) 0.0342(8) Uani 1 1 d .
U8 U 0.03486(13) 0.89911(7) 0.47757(6) 0.0321(7) Uani 1 1 d .
U9 U -0.06935(13) 0.69103(8) 0.59858(7) 0.0423(8) Uani 1 1 d .
U10 U 0.51649(13) 0.92556(7) 0.57012(7) 0.0364(8) Uani 1 1 d .
U11 U 0.10417(13) 0.56149(7) 0.50167(6) 0.0365(8) Uani 1 1 d .
U12 U 0.06046(13) 0.94245(7) 0.65731(7) 0.0380(8) Uani 1 1 d .
U13 U 0.03952(13) 0.60672(7) 0.67324(7) 0.0338(8) Uani 1 1 d .
U14 U 0.31630(13) 0.88841(7) 0.42498(7) 0.0339(8) Uani 1 1 d .
U15 U 0.18247(13) 0.73643(7) 0.79478(6) 0.0320(8) Uani 1 1 d .
U16 U 0.53099(14) 0.67035(8) 0.49896(7) 0.0432(8) Uani 1 1 d .
U17 U 0.56786(14) 0.80667(8) 0.51780(7) 0.0424(8) Uani 1 1 d .
U18 U 0.25445(13) 0.99334(7) 0.55583(7) 0.0346(8) Uani 1 1 d .
U19 U 0.15403(13) 0.64565(7) 0.41642(6) 0.0343(8) Uani 1 1 d .
U20 U 0.40183(13) 0.56450(7) 0.50148(7) 0.0401(8) Uani 1 1 d .
U21 U 0.52904(13) 0.60417(7) 0.67326(7) 0.0354(8) Uani 1 1 d .
U22 U -0.07364(13) 0.80855(8) 0.53321(7) 0.0422(8) Uani 1 1 d .
K1 K 0.3050(6) 0.4916(4) 0.7534(4) 0.026(6) Uiso 0.97(4) 1 d P
K2 K 0.1163(6) 1.0580(4) 0.6122(4) 0.019(6) Uiso 0.88(4) 1 d P
K3 K -0.0456(7) 0.5526(4) 0.5706(4) 0.041(7) Uiso 0.99(4) 1 d P
K4 K 0.1403(8) 0.6948(5) 0.3101(4) 0.039(7) Uiso 0.88(4) 1 d P
K5 K 0.3871(7) 0.9782(4) 0.8176(4) 0.016(7) Uiso 0.80(3) 1 d P
K6 K 0.1077(8) 0.5959(5) 0.7872(5) 0.042(8) Uiso 0.88(4) 1 d P
K7 K 0.5774(7) 0.5524(5) 0.5707(4) 0.044(7) Uiso 0.94(4) 1 d P
K8 K -0.0927(8) 0.9703(5) 0.5162(5) 0.040(8) Uiso 0.79(4) 1 d P
K9 K 0.5116(9) 1.0549(5) 0.5603(5) 0.027(9) Uiso 0.70(4) 1 d P
K10 K 0.7102(10) 0.9812(6) 0.5619(6) 0.065(10) Uiso 0.81(4) 1 d P
K11 K 0.2568(10) 1.1359(7) 0.5228(6) 0.022(11) Uiso 0.56(4) 1 d P
K12 K -0.0111(10) 0.6442(6) 0.3580(6) 0.043(10) Uiso 0.70(4) 1 d P
K13 K 0.5428(12) 0.9846(8) 0.6783(7) 0.060(12) Uiso 0.61(4) 1 d P
K14 K 0.4352(11) 0.4471(7) 0.5501(6) 0.079(11) Uiso 0.81(4) 1 d P
K15 K 0.5029(12) 0.5932(8) 0.7917(7) 0.096(12) Uiso 0.80(4) 1 d P
K16 K 0.4565(11) 0.4720(7) 0.6796(6) 0.088(11) Uiso 0.83(4) 1 d P
K17 K 0.6434(13) 0.9410(8) 0.8155(8) 0.044(13) Uiso 0.50(4) 1 d P
K18 K 0.3226(14) 0.3747(9) 0.6442(8) 0.096(15) Uiso 0.66(4) 1 d P
K19 K 0.6089(14) 0.7837(9) 0.4143(8) 0.075(14) Uiso 0.61(4) 1 d P
P1 P 0.4250(8) 0.5490(5) 0.6025(5) 0.034(5) Uiso 1 1 d .
P2 P 0.1984(8) 0.5749(5) 0.7106(5) 0.030(5) Uiso 1 1 d .
P3 P 0.0925(9) 0.9584(5) 0.5608(5) 0.040(5) Uiso 1 1 d .
P4 P 0.1915(8) 0.9376(5) 0.4691(5) 0.033(5) Uiso 1 1 d .
P5 P 0.1191(8) 0.5495(5) 0.6028(5) 0.038(5) Uiso 1 1 d .
P6 P 0.2189(8) 0.9769(5) 0.6531(5) 0.029(5) Uiso 1 1 d .
P7 P 0.3797(8) 0.9495(5) 0.5065(5) 0.033(5) Uiso 1 1 d .
P8 P 0.3876(8) 0.5725(5) 0.7114(5) 0.028(5) Uiso 1 1 d .
P9 P 0.0787(9) 0.8086(5) 0.4233(5) 0.041(5) Uiso 1 1 d .
P10 P 0.3990(10) 0.9800(6) 0.6169(6) 0.060(6) Uiso 1 1 d .
P11 P 0.2661(9) 0.8885(6) 0.7637(5) 0.050(6) Uiso 1 1 d .
P12 P 0.4225(9) 0.7068(6) 0.7814(5) 0.043(5) Uiso 1 1 d .
P13 P 0.2604(9) 0.5290(6) 0.5356(5) 0.045(5) Uiso 1 1 d .
P14 P 0.3144(12) 0.6218(7) 0.4241(7) 0.082(7) Uiso 1 1 d .
P15 P -0.0114(10) 0.6447(7) 0.5159(6) 0.066(6) Uiso 1 1 d .
P16 P 0.5810(10) 0.6660(7) 0.5978(6) 0.067(6) Uiso 1 1 d .
P17 P 0.4470(11) 0.8184(7) 0.4408(7) 0.076(7) Uiso 1 1 d .
P18 P 0.0355(10) 0.6927(7) 0.7443(6) 0.067(7) Uiso 1 1 d .
P19 P -0.0521(12) 0.8599(8) 0.6259(7) 0.085(8) Uiso 1 1 d .
P20 P 0.5743(11) 0.8711(7) 0.6548(7) 0.080(7) Uiso 1 1 d .
O1 O 0.2664(19) 0.5011(12) 0.5713(11) 0.043(12) Uiso 1 1 d .
O2 O 0.4095(17) 0.9877(11) 0.6610(10) 0.029(10) Uiso 1 1 d .
O3 O 0.3587(16) 0.5316(10) 0.6926(9) 0.021(10) Uiso 1 1 d .
O4 O 0.0663(15) 0.5555(9) 0.6279(9) 0.014(9) Uiso 1 1 d .
O5 O 0.2387(19) 0.7702(12) 0.4410(11) 0.045(12) Uiso 1 1 d .
O6 O -0.0487(19) 0.8488(12) 0.4795(11) 0.048(12) Uiso 1 1 d .
O7 O 0.2690(15) 0.9881(10) 0.6828(9) 0.017(9) Uiso 1 1 d .
O8 O 0.3947(16) 0.6639(10) 0.7985(9) 0.020(10) Uiso 1 1 d .
O9 O 0.2078(17) 0.6603(11) 0.7969(10) 0.034(11) Uiso 1 1 d .
O10 O 0.3311(15) 0.9219(9) 0.3836(9) 0.015(9) Uiso 1 1 d .
O11 O 0.3010(17) 0.8565(11) 0.4671(10) 0.029(10) Uiso 1 1 d .
O12 O 0.2266(16) 0.5784(10) 0.7517(10) 0.027(10) Uiso 1 1 d .
O13 O 0.4569(19) 0.8843(12) 0.5762(11) 0.048(12) Uiso 1 1 d .
O14 O 0.0078(16) 0.5949(10) 0.5083(9) 0.024(10) Uiso 1 1 d .
O15 O 0.3679(16) 0.5771(10) 0.7535(9) 0.025(10) Uiso 1 1 d .
O16 O 0.4648(18) 0.6951(11) 0.4372(11) 0.040(11) Uiso 1 1 d .
O17 O 0.1935(17) 0.5207(11) 0.5109(10) 0.028(10) Uiso 1 1 d .
O18 O 0.5326(17) 0.7885(11) 0.7649(10) 0.029(10) Uiso 1 1 d .
O19 O 0.4883(17) 0.7034(11) 0.7790(10) 0.028(10) Uiso 1 1 d .
O20 O 0.476(2) 0.6097(15) 0.4724(14) 0.082(16) Uiso 1 1 d .
O21 O 0.0083(18) 0.8182(11) 0.7268(10) 0.036(11) Uiso 1 1 d .
O22 O 0.4309(18) 0.9156(12) 0.7560(11) 0.040(12) Uiso 1 1 d .
O23 O 0.2854(17) 0.7801(11) 0.8134(10) 0.033(11) Uiso 1 1 d .
O24 O 0.1569(18) 0.9846(11) 0.6678(10) 0.032(11) Uiso 1 1 d .
O25 O 0.6244(16) 0.7182(11) 0.7642(10) 0.025(10) Uiso 1 1 d .
O26 O -0.0392(18) 0.6211(11) 0.6235(10) 0.035(11) Uiso 1 1 d .
O27 O 0.4654(16) 0.9791(10) 0.6006(9) 0.018(9) Uiso 1 1 d .
O28 O 0.0709(16) 0.8847(10) 0.7911(9) 0.020(10) Uiso 1 1 d .
O29 O 0.1425(16) 0.9924(11) 0.5540(10) 0.028(10) Uiso 1 1 d .
O30 O 0.0897(17) 0.6446(10) 0.6557(10) 0.029(10) Uiso 1 1 d .
O31 O 0.0888(14) 0.5356(9) 0.5620(8) 0.006(9) Uiso 1 1 d .
O32 O 0.304(2) 0.8562(15) 0.7861(14) 0.082(16) Uiso 1 1 d .
O33 O 0.2664(17) 0.6878(11) 0.8133(10) 0.026(10) Uiso 1 1 d .
O34 O -0.0163(18) 0.9375(11) 0.4495(11) 0.040(11) Uiso 1 1 d .
O35 O 0.5746(18) 0.8017(12) 0.7377(11) 0.039(11) Uiso 1 1 d .
O36 O 0.5520(17) 0.8830(11) 0.5201(10) 0.033(11) Uiso 1 1 d .
O37 O 0.6156(18) 0.7480(10) 0.6777(11) 0.034(11) Uiso 1 1 d .
O38 O 0.5149(19) 0.8260(12) 0.4590(11) 0.049(12) Uiso 1 1 d .
O39 O 0.260(2) 0.9361(12) 0.5644(12) 0.053(13) Uiso 1 1 d .
O40 O 0.2246(18) 0.5331(12) 0.6942(11) 0.045(12) Uiso 1 1 d .
O41 O 0.1652(18) 0.7346(11) 0.8420(11) 0.036(11) Uiso 1 1 d .
O42 O 0.1285(18) 0.5764(11) 0.7063(10) 0.033(11) Uiso 1 1 d .
O43 O 0.1214(18) 0.9373(11) 0.4593(10) 0.035(11) Uiso 1 1 d .
O44 O 0.1033(17) 0.8975(11) 0.6432(10) 0.034(11) Uiso 1 1 d .
O45 O 0.4134(17) 0.8620(11) 0.4244(10) 0.031(11) Uiso 1 1 d .
O46 O 0.0624(16) 0.9723(10) 0.5977(9) 0.020(10) Uiso 1 1 d .
O47 O 0.5887(18) 0.6512(12) 0.5570(11) 0.040(12) Uiso 1 1 d .
O48 O 0.3029(18) 0.9339(11) 0.7571(11) 0.039(11) Uiso 1 1 d .
O49 O 0.3398(17) 0.9070(11) 0.6813(10) 0.036(11) Uiso 1 1 d .
O50 O 0.5966(19) 0.7301(12) 0.5190(12) 0.048(12) Uiso 1 1 d .
O51 O 0.5731(15) 0.9638(10) 0.5638(9) 0.018(9) Uiso 1 1 d .
O52 O 0.1605(18) 0.8114(11) 0.7980(10) 0.035(11) Uiso 1 1 d .
O53 O 0.2782(17) 0.5786(10) 0.6275(10) 0.027(10) Uiso 1 1 d .
O54 O 0.3773(16) 0.5168(11) 0.6160(10) 0.026(10) Uiso 1 1 d .
O55 O 0.0313(16) 0.6460(10) 0.7292(9) 0.023(10) Uiso 1 1 d .
O56 O 0.4511(16) 0.9552(10) 0.5153(9) 0.024(10) Uiso 1 1 d .
O57 O 0.4585(16) 0.5712(10) 0.7135(9) 0.020(10) Uiso 1 1 d .
O58 O 0.211(2) 0.7761(13) 0.3389(12) 0.055(13) Uiso 1 1 d .
O59 O 0.064(2) 0.5145(13) 0.4821(12) 0.056(13) Uiso 1 1 d .
O60 O 0.0420(18) 0.9549(11) 0.5259(11) 0.038(11) Uiso 1 1 d .
O61 O 0.5668(17) 0.9130(11) 0.6294(10) 0.033(11) Uiso 1 1 d .
O62 O 0.019(2) 0.7300(14) 0.7166(13) 0.060(14) Uiso 1 1 d .
O63 O 0.4857(14) 0.5506(9) 0.6289(8) 0.009(9) Uiso 1 1 d .
O64 O 0.002(2) 0.7988(12) 0.5481(12) 0.052(13) Uiso 1 1 d .
O65 O 0.2094(17) 0.6975(11) 0.3825(10) 0.032(11) Uiso 1 1 d .
O66 O 0.3857(17) 1.0036(11) 0.7368(10) 0.029(10) Uiso 1 1 d .
O67 O 0.0911(17) 0.8637(11) 0.5078(10) 0.030(10) Uiso 1 1 d .
O68 O 0.0484(16) 0.8564(10) 0.4239(9) 0.020(10) Uiso 1 1 d .
O69 O 0.3455(18) 0.5769(12) 0.4418(11) 0.045(12) Uiso 1 1 d .
O70 O 0.1189(17) 0.8070(11) 0.3913(10) 0.032(11) Uiso 1 1 d .
O71 O 0.2000(17) 0.8994(11) 0.7693(10) 0.030(10) Uiso 1 1 d .
O72 O 0.3192(19) 0.5242(12) 0.5119(11) 0.048(12) Uiso 1 1 d .
O73 O 0.0081(18) 0.7086(11) 0.5977(10) 0.040(11) Uiso 1 1 d .
O74 O 0.5892(16) 0.8713(10) 0.5571(9) 0.024(10) Uiso 1 1 d .
O75 O 0.1449(18) 0.7142(12) 0.3855(10) 0.039(11) Uiso 1 1 d .
O76 O 0.2373(19) 0.8520(12) 0.3875(11) 0.049(12) Uiso 1 1 d .
O77 O 0.2264(19) 1.0058(12) 0.6174(11) 0.044(12) Uiso 1 1 d .
O78 O 0.567(2) 0.8826(12) 0.6987(12) 0.052(13) Uiso 1 1 d .
O79 O -0.0549(19) 0.6492(12) 0.6569(11) 0.047(12) Uiso 1 1 d .
O80 O 0.2282(17) 0.9305(11) 0.4349(10) 0.031(11) Uiso 1 1 d .
O81 O 0.4699(17) 0.6428(11) 0.6540(10) 0.033(11) Uiso 1 1 d .
O82 O 0.083(2) 0.6007(13) 0.4464(12) 0.060(13) Uiso 1 1 d .
O83 O 0.3444(16) 0.9895(10) 0.5191(9) 0.023(10) Uiso 1 1 d .
O84 O 0.3676(18) 0.9425(12) 0.4652(11) 0.041(12) Uiso 1 1 d .
O85 O 0.2978(18) 0.6575(11) 0.7366(11) 0.040(11) Uiso 1 1 d .
O86 O 0.0160(16) 0.9881(10) 0.6689(9) 0.021(10) Uiso 1 1 d .
O87 O 0.2092(17) 0.9780(11) 0.4904(10) 0.031(11) Uiso 1 1 d .
O88 O 0.4941(17) 0.7965(11) 0.5379(10) 0.034(11) Uiso 1 1 d .
O89 O 0.3480(19) 1.0062(12) 0.5958(11) 0.042(12) Uiso 1 1 d .
O90 O 0.5900(16) 0.6629(10) 0.7001(9) 0.023(10) Uiso 1 1 d .
O91 O -0.0525(17) 0.6467(11) 0.5477(10) 0.032(11) Uiso 1 1 d .
O92 O 0.3000(16) 0.8275(10) 0.3834(10) 0.027(10) Uiso 1 1 d .
O93 O 0.090(2) 0.6960(14) 0.7733(13) 0.066(14) Uiso 1 1 d .
O94 O -0.0553(18) 0.8799(12) 0.5133(11) 0.045(12) Uiso 1 1 d .
O95 O 0.428(2) 0.7762(17) 0.4199(15) 0.092(17) Uiso 1 1 d .
O96 O -0.1538(18) 0.8198(11) 0.5156(10) 0.038(11) Uiso 1 1 d .
O97 O 0.3302(18) 0.7391(10) 0.3868(11) 0.032(11) Uiso 1 1 d .
O98 O 0.308(2) 0.5950(14) 0.8232(13) 0.070(15) Uiso 1 1 d .
O99 O 0.1709(17) 0.5184(11) 0.6178(10) 0.032(11) Uiso 1 1 d .
O100 O 0.2775(18) 0.4619(12) 0.6501(11) 0.041(12) Uiso 1 1 d .
O101 O 0.4700(17) 0.9324(11) 0.7258(10) 0.028(10) Uiso 1 1 d .
O102 O 0.4495(18) 0.8362(11) 0.7020(10) 0.040(11) Uiso 1 1 d .
O103 O 0.5537(18) 0.8814(11) 0.7782(11) 0.041(12) Uiso 1 1 d .
O104 O 0.4237(17) 0.8327(11) 0.7849(10) 0.034(11) Uiso 1 1 d .
O105 O 0.0933(17) 0.9305(10) 0.7222(10) 0.024(10) Uiso 1 1 d .
O106 O 0.1016(17) 0.7910(11) 0.7845(10) 0.028(10) Uiso 1 1 d .
O107 O 0.1394(16) 0.8364(10) 0.7119(9) 0.021(10) Uiso 1 1 d .
O108 O 0.0372(18) 0.9065(11) 0.7111(11) 0.037(11) Uiso 1 1 d .
O109 O 0.4862(17) 0.7310(11) 0.6956(10) 0.031(11) Uiso 1 1 d .
O110 O 0.5546(18) 0.6458(11) 0.7285(11) 0.041(12) Uiso 1 1 d .
O111 O -0.1512(17) 0.6725(11) 0.5984(10) 0.028(10) Uiso 1 1 d .
O112 O -0.0737(19) 0.7408(11) 0.6569(11) 0.039(12) Uiso 1 1 d .
O113 O -0.098(2) 0.7342(12) 0.5449(12) 0.048(12) Uiso 1 1 d .
O114 O -0.1060(19) 0.7621(12) 0.5823(12) 0.045(12) Uiso 1 1 d .
O115 O 0.1460(17) 0.6071(10) 0.5239(10) 0.030(10) Uiso 1 1 d .
O116 O 0.1414(18) 0.5743(11) 0.4424(10) 0.038(11) Uiso 1 1 d .
O117 O -0.0314(17) 0.9091(11) 0.6354(10) 0.029(10) Uiso 1 1 d .
O118 O -0.0086(17) 0.5653(11) 0.6935(10) 0.031(11) Uiso 1 1 d .
O119 O 0.2016(18) 0.7404(11) 0.7476(11) 0.031(11) Uiso 1 1 d .
O120 O 0.474(2) 0.6922(12) 0.5263(12) 0.054(13) Uiso 1 1 d .
O121 O 0.5040(18) 0.5934(11) 0.5106(11) 0.038(11) Uiso 1 1 d .
O122 O 0.5917(19) 0.6481(12) 0.4741(11) 0.049(12) Uiso 1 1 d .
O123 O 0.556(2) 0.7423(12) 0.4836(12) 0.051(13) Uiso 1 1 d .
O124 O 0.6254(17) 0.7866(11) 0.5824(10) 0.031(10) Uiso 1 1 d .
O125 O 0.6373(18) 0.8181(11) 0.5025(11) 0.040(12) Uiso 1 1 d .
O126 O 0.2450(17) 1.0502(11) 0.5463(10) 0.037(11) Uiso 1 1 d .
O127 O 0.1856(19) 0.6682(12) 0.4599(11) 0.046(12) Uiso 1 1 d .
O128 O 0.0501(16) 0.6833(10) 0.4253(9) 0.023(10) Uiso 1 1 d .
O129 O 0.1155(18) 0.6246(12) 0.3716(11) 0.039(11) Uiso 1 1 d .
O130 O 0.245(2) 0.6143(13) 0.4070(12) 0.059(13) Uiso 1 1 d .
O131 O 0.4333(17) 0.5182(11) 0.4790(10) 0.033(11) Uiso 1 1 d .
O132 O 0.3683(18) 0.6106(11) 0.5220(11) 0.040(12) Uiso 1 1 d .
O133 O 0.4400(16) 0.5389(10) 0.5625(10) 0.025(10) Uiso 1 1 d .
O134 O 0.5889(18) 0.5631(11) 0.6866(11) 0.040(11) Uiso 1 1 d .
O135 O 0.5868(19) 0.6235(12) 0.6234(11) 0.051(13) Uiso 1 1 d .
O136 O -0.087(2) 0.8552(13) 0.5855(12) 0.055(13) Uiso 1 1 d .
O137 O -0.057(2) 0.7580(14) 0.4806(15) 0.080(16) Uiso 1 1 d .
O138 O 0.0294(18) 0.7723(11) 0.4222(10) 0.034(11) Uiso 1 1 d .
O139 O 0.401(2) 0.7480(11) 0.8025(12) 0.047(13) Uiso 1 1 d .
O140 O 0.359(3) 0.658(2) 0.4141(18) 0.14(2) Uiso 1 1 d .
O141 O -0.021(3) 0.6698(16) 0.4805(15) 0.098(18) Uiso 1 1 d .
O142 O -0.049(2) 0.8255(16) 0.6573(15) 0.090(17) Uiso 1 1 d .
O143 O 0.616(2) 0.7065(14) 0.6125(13) 0.071(15) Uiso 1 1 d .
O144 O 0.596(2) 0.8279(15) 0.6468(14) 0.080(16) Uiso 1 1 d .
O145 O 0.1002(15) 0.8535(10) 0.3211(9) 0.016(9) Uiso 1 1 d .
O146 O 0.177(2) 0.9268(15) 0.3466(14) 0.083(16) Uiso 1 1 d .
O147 O 0.1881(16) 0.5763(10) 0.8497(9) 0.025(10) Uiso 1 1 d .
O148 O 0.1293(19) 0.7418(11) 0.6726(11) 0.041(12) Uiso 1 1 d .
O149 O 0.189(2) 0.4232(13) 0.5726(12) 0.059(13) Uiso 1 1 d .
O150 O 0.032(2) 0.7320(14) 0.3439(14) 0.074(15) Uiso 1 1 d .
O151 O 0.272(4) 1.230(2) 0.556(2) 0.18(3) Uiso 1 1 d .
O152 O 0.154(2) 1.1280(14) 0.5690(13) 0.069(14) Uiso 1 1 d .
O153 O 0.662(3) 0.5661(17) 0.5149(15) 0.103(19) Uiso 1 1 d .
O154 O 0.609(2) 0.9267(15) 0.4667(13) 0.079(16) Uiso 1 1 d .
O155 O 0.0692(18) 0.4422(12) 0.5550(11) 0.045(12) Uiso 1 1 d .
O156 O -0.101(3) 0.489(2) 0.6156(19) 0.14(2) Uiso 1 1 d .
O157 O 0.4686(19) 0.6178(12) 0.8603(11) 0.048(12) Uiso 1 1 d .
O158 O 0.641(3) 0.8680(17) 0.4123(16) 0.109(19) Uiso 1 1 d .
O159 O 0.149(3) 0.806(2) 0.562(2) 0.16(3) Uiso 1 1 d .
O160 O 0.758(2) 0.7688(15) 0.5674(14) 0.084(16) Uiso 1 1 d .
O161 O 0.707(3) 0.893(2) 0.5441(19) 0.15(3) Uiso 1 1 d .
O162 O -0.088(3) 0.7495(18) 0.380(2) 0.13(2) Uiso 1 1 d .
O163 O 0.239(3) 0.309(2) 0.6075(19) 0.14(2) Uiso 1 1 d .
O164 O 0.550(3) 1.0692(18) 0.6397(17) 0.12(2) Uiso 1 1 d .
O165 O 0.441(3) 0.6394(18) 0.3528(17) 0.12(2) Uiso 1 1 d .
O166 O 0.359(3) 0.9011(18) 0.8584(17) 0.12(2) Uiso 1 1 d .
O167 O 0.084(3) 0.7971(19) 0.6255(18) 0.13(2) Uiso 1 1 d .
O168 O -0.189(3) 0.802(2) 0.3877(19) 0.15(3) Uiso 1 1 d .
O169 O 0.391(3) 0.7507(17) 0.559(2) 0.13(2) Uiso 1 1 d .
O170 O 0.031(3) 0.794(2) 0.8407(19) 0.15(3) Uiso 1 1 d .
O171 O 0.730(3) 0.842(2) 0.3836(18) 0.14(2) Uiso 1 1 d .
O172 O 0.248(3) 0.718(2) 0.6759(19) 0.14(2) Uiso 1 1 d .
O173 O 0.216(3) 0.690(2) 0.5379(19) 0.14(2) Uiso 1 1 d .
O174 O 0.622(3) 0.699(2) 0.406(2) 0.17(3) Uiso 1 1 d .
O175 O 0.458(3) 1.133(2) 0.6560(18) 0.14(2) Uiso 1 1 d .
O176 O 0.145(4) 0.702(3) 0.599(2) 0.20(3) Uiso 1 1 d .
O177 O 0.538(4) 0.992(3) 0.759(2) 0.21(4) Uiso 1 1 d .
O178 O 0.458(4) 0.801(2) 0.622(2) 0.18(3) Uiso 1 1 d .
O179 O -0.014(3) 0.5583(17) 0.3714(16) 0.109(19) Uiso 1 1 d .
O180 O 0.438(4) 0.409(3) 0.621(2) 0.21(4) Uiso 1 1 d .
O181 O 0.733(4) 0.639(3) 0.548(2) 0.21(4) Uiso 1 1 d .
O182 O 0.505(3) 1.208(2) 0.651(2) 0.17(3) Uiso 1 1 d .

loop_
_atom_site_aniso_label
_atom_site_aniso_U_11
_atom_site_aniso_U_22
_atom_site_aniso_U_33
_atom_site_aniso_U_23
_atom_site_aniso_U_13
_atom_site_aniso_U_12
U1 0.061(2) 0.0230(15) 0.0161(16) -0.0019(13) -0.0093(14) 0.0015(14)
U2 0.063(2) 0.0139(14) 0.0099(15) 0.0033(12) -0.0052(13) 0.0024(14)
U3 0.068(2) 0.0192(14) 0.0147(16) 0.0005(12) -0.0083(14) -0.0023(14)
U4 0.066(2) 0.0184(14) 0.0179(16) -0.0003(12) -0.0106(14) -0.0006(14)
U5 0.060(2) 0.0238(14) 0.0204(16) 0.0052(13) -0.0026(14) 0.0044(14)
U6 0.060(2) 0.0138(13) 0.0155(15) -0.0030(12) -0.0065(14) 0.0001(13)
U7 0.063(2) 0.0213(14) 0.0159(16) 0.0004(13) -0.0061(14) 0.0000(14)
U8 0.056(2) 0.0196(14) 0.0169(16) -0.0008(12) -0.0124(13) 0.0107(14)
U9 0.067(2) 0.0287(15) 0.0282(17) 0.0099(13) -0.0072(15) 0.0052(15)
U10 0.062(2) 0.0226(15) 0.0248(17) 0.0014(13) 0.0025(14) -0.0029(15)
U11 0.073(2) 0.0176(14) 0.0154(16) -0.0021(12) -0.0130(14) -0.0082(14)
U12 0.066(2) 0.0233(15) 0.0220(16) 0.0042(13) -0.0079(14) 0.0046(14)
U13 0.061(2) 0.0184(14) 0.0188(16) 0.0042(12) -0.0087(14) -0.0028(14)
U14 0.062(2) 0.0212(14) 0.0175(16) 0.0005(12) -0.0016(14) 0.0000(14)
U15 0.065(2) 0.0168(14) 0.0118(16) 0.0014(12) -0.0057(14) 0.0016(14)
U16 0.078(2) 0.0272(15) 0.0240(17) 0.0018(13) 0.0061(16) 0.0065(15)
U17 0.067(2) 0.0316(16) 0.0285(17) 0.0017(14) 0.0048(15) -0.0008(15)
U18 0.061(2) 0.0248(15) 0.0164(16) -0.0028(13) -0.0046(14) 0.0019(14)
U19 0.061(2) 0.0232(15) 0.0147(15) 0.0004(12) -0.0133(14) -0.0025(14)
U20 0.073(2) 0.0260(15) 0.0200(17) -0.0018(13) -0.0010(15) 0.0094(15)
U21 0.063(2) 0.0196(14) 0.0213(16) -0.0021(13) -0.0042(14) 0.0015(14)
U22 0.069(2) 0.0284(15) 0.0254(17) 0.0070(13) -0.0140(15) 0.0057(15)

loop_
_atom_type_symbol
_atom_type_description
_atom_type_scat_dispersion_real
_atom_type_scat_dispersion_imag
_atom_type_scat_source
O O 0.0106 0.0060 'International Tables Vol C Tables 4.2.6.8 and 6.1.1.4'
U U -9.6767 9.6646 'International Tables Vol C Tables 4.2.6.8 and 6.1.1.4'
P P 0.1023 0.0942 'International Tables Vol C Tables 4.2.6.8 and 6.1.1.4'
K K 0.2009 0.2494 'International Tables Vol C Tables 4.2.6.8 and 6.1.1.4'

loop_
_geom_angle_atom_site_label_1
_geom_angle_atom_site_label_2
_geom_angle_atom_site_label_3
_geom_angle
_geom_angle_site_symmetry_1
_geom_angle_site_symmetry_3
O58 U1 O5 175.2(19) . .
O58 U1 O65 87.1(16) . .
O5 U1 O65 93.0(14) . .
O58 U1 O92 84.0(16) . .
O5 U1 O92 92.7(15) . .
O65 U1 O92 138.3(12) . .
O58 U1 O76 86.4(16) . .
O5 U1 O76 93.2(15) . .
O65 U1 O76 172.9(13) . .
O92 U1 O76 38.0(12) . .
O58 U1 O75 88.8(16) . .
O5 U1 O75 94.2(15) . .
O65 U1 O75 36.5(11) . .
O92 U1 O75 171.6(12) . .
O76 U1 O75 146.0(13) . .
O58 U1 O70 90.5(16) . .
O5 U1 O70 94.0(15) . .
O65 U1 O70 109.3(12) . .
O92 U1 O70 111.5(11) . .
O76 U1 O70 73.6(13) . .
O75 U1 O70 72.8(12) . .
O58 U1 O97 90.1(16) . .
O5 U1 O97 85.4(15) . .
O65 U1 O97 71.7(12) . .
O92 U1 O97 67.6(11) . .
O76 U1 O97 105.5(12) . .
O75 U1 O97 108.2(11) . .
O70 U1 O97 178.9(12) . .
O58 U1 K4 46.9(13) . .
O5 U1 K4 135.0(12) . .
O65 U1 K4 45.4(9) . .
O92 U1 K4 128.5(8) . .
O76 U1 K4 129.6(10) . .
O75 U1 K4 43.5(9) . .
O70 U1 K4 87.2(9) . .
O97 U1 K4 93.9(8) . .
O85 U2 O98 176.6(18) . .
O85 U2 O8 89.0(15) . .
O98 U2 O8 93.3(17) . .
O85 U2 O15 87.7(14) . .
O98 U2 O15 90.0(16) . .
O8 U2 O15 84.4(11) . .
O85 U2 O33 93.1(14) . .
O98 U2 O33 89.8(16) . .
O8 U2 O33 79.3(12) . .
O15 U2 O33 163.6(12) . .
O85 U2 O12 88.0(15) . .
O98 U2 O12 89.1(17) . .
O8 U2 O12 163.9(11) . .
O15 U2 O12 79.7(12) . .
O33 U2 O12 116.7(12) . .
O85 U2 O9 91.8(14) . .
O98 U2 O9 89.4(16) . .
O8 U2 O9 117.8(12) . .
O15 U2 O9 157.8(12) . .
O33 U2 O9 38.6(11) . .
O12 U2 O9 78.1(12) . .
O85 U2 K1 107.0(11) . .
O98 U2 K1 69.7(14) . .
O8 U2 K1 120.2(8) . .
O15 U2 K1 41.2(8) . .
O33 U2 K1 151.4(8) . .
O12 U2 K1 46.3(8) . .
O9 U2 K1 118.8(9) . .
O85 U2 K6 100.8(12) . .
O98 U2 K6 78.2(15) . .
O8 U2 K6 154.1(8) . .
O15 U2 K6 119.5(9) . .
O33 U2 K6 76.4(9) . .
O12 U2 K6 41.7(8) . .
O9 U2 K6 38.9(9) . .
K1 U2 K6 80.0(3) . .
O85 U2 K15 100.0(12) . .
O98 U2 K15 80.0(15) . .
O8 U2 K15 44.4(8) . .
O15 U2 K15 42.8(9) . .
O33 U2 K15 121.2(10) . .
O12 U2 K15 120.8(9) . .
O9 U2 K15 157.8(9) . .
K1 U2 K15 75.8(4) . .
K6 U2 K15 151.8(4) . .
O85 U2 K2 161.6(12) . 2_546
O98 U2 K2 19.3(15) . 2_546
O8 U2 K2 75.3(8) . 2_546
O15 U2 K2 81.4(8) . 2_546
O33 U2 K2 93.3(9) . 2_546
O12 U2 K2 104.4(8) . 2_546
O9 U2 K2 103.9(9) . 2_546
K1 U2 K2 74.0(2) . 2_546
K6 U2 K2 97.4(3) . 2_546
K15 U2 K2 62.1(4) . 2_546
O53 U3 O100 178.8(16) . .
O53 U3 O99 88.9(14) . .
O100 U3 O99 90.4(15) . .
O53 U3 O54 87.6(14) . .
O100 U3 O54 93.5(14) . .
O99 U3 O54 141.9(12) . .
O53 U3 O40 91.9(14) . .
O100 U3 O40 86.9(14) . .
O99 U3 O40 73.9(13) . .
O54 U3 O40 144.2(13) . .
O53 U3 O1 91.7(14) . .
O100 U3 O1 89.1(15) . .
O99 U3 O1 71.9(13) . .
O54 U3 O1 70.2(12) . .
O40 U3 O1 145.6(13) . .
O53 U3 O3 91.4(14) . .
O100 U3 O3 88.6(14) . .
O99 U3 O3 145.9(11) . .
O54 U3 O3 72.2(11) . .
O40 U3 O3 72.0(12) . .
O1 U3 O3 142.1(12) . .
O53 U3 K1 114.5(11) . .
O100 U3 K1 64.8(12) . .
O99 U3 K1 109.0(9) . .
O54 U3 K1 106.9(9) . .
O40 U3 K1 42.0(10) . .
O1 U3 K1 153.7(9) . .
O3 U3 K1 41.3(8) . .
O53 U3 K16 113.6(12) . .
O100 U3 K16 67.1(12) . .
O99 U3 K16 157.4(9) . .
O54 U3 K16 44.1(9) . .
O40 U3 K16 105.1(10) . .
O1 U3 K16 104.6(10) . .
O3 U3 K16 40.9(8) . .
K1 U3 K16 63.9(4) . .
O53 U3 K5 113.2(11) . 2_546
O100 U3 K5 65.7(12) . 2_546
O99 U3 K5 43.2(9) . 2_546
O54 U3 K5 159.2(8) . 2_546
O40 U3 K5 41.7(9) . 2_546
O1 U3 K5 106.4(9) . 2_546
O3 U3 K5 107.0(8) . 2_546
K1 U3 K5 66.6(3) . 2_546
K16 U3 K5 121.9(4) . 2_546
O53 U3 K18 163.9(11) . .
O100 U3 K18 17.3(12) . .
O99 U3 K18 100.3(9) . .
O54 U3 K18 77.0(9) . .
O40 U3 K18 103.3(9) . .
O1 U3 K18 78.9(9) . .
O3 U3 K18 88.3(8) . .
K1 U3 K18 75.1(4) . .
K16 U3 K18 57.5(5) . .
K5 U3 K18 82.2(4) 2_546 .
O103 U4 O102 179.1(17) . .
O103 U4 O78 90.0(16) . .
O102 U4 O78 89.1(15) . .
O103 U4 O35 87.5(15) . .
O102 U4 O35 92.0(15) . .
O78 U4 O35 75.1(13) . .
O103 U4 O101 87.6(15) . .
O102 U4 O101 92.4(14) . .
O78 U4 O101 74.8(13) . .
O35 U4 O101 149.5(12) . .
O103 U4 O18 87.1(15) . .
O102 U4 O18 92.9(14) . .
O78 U4 O18 110.8(13) . .
O35 U4 O18 35.7(11) . .
O101 U4 O18 172.3(12) . .
O103 U4 O22 85.7(15) . .
O102 U4 O22 94.9(15) . .
O78 U4 O22 112.0(13) . .
O35 U4 O22 170.1(13) . .
O101 U4 O22 37.3(11) . .
O18 U4 O22 136.5(12) . .
O103 U4 O104 93.6(15) . .
O102 U4 O104 87.3(14) . .
O78 U4 O104 176.2(14) . .
O35 U4 O104 106.4(12) . .
O101 U4 O104 104.0(11) . .
O18 U4 O104 70.8(12) . .
O22 U4 O104 67.0(12) . .
O103 U4 K4 48.0(12) . 4_676
O102 U4 K4 131.8(11) . 4_676
O78 U4 K4 94.0(11) . 4_676
O35 U4 K4 43.5(10) . 4_676
O101 U4 K4 134.7(9) . 4_676
O18 U4 K4 41.5(9) . 4_676
O22 U4 K4 127.3(10) . 4_676
O104 U4 K4 89.3(9) . 4_676
O103 U4 K12 51.0(12) . 4_676
O102 U4 K12 129.9(12) . 4_676
O78 U4 K12 140.9(11) . 4_676
O35 U4 K12 98.5(10) . 4_676
O101 U4 K12 101.7(9) . 4_676
O18 U4 K12 70.7(9) . 4_676
O22 U4 K12 71.6(9) . 4_676
O104 U4 K12 42.7(9) . 4_676
K4 U4 K12 60.3(4) 4_676 4_676
O103 U4 K17 13.8(12) . .
O102 U4 K17 165.6(12) . .
O78 U4 K17 78.5(11) . .
O35 U4 K17 91.8(10) . .
O101 U4 K17 77.4(9) . .
O18 U4 K17 98.3(9) . .
O22 U4 K17 83.2(10) . .
O104 U4 K17 104.9(9) . .
K4 U4 K17 57.3(4) 4_676 .
K12 U4 K17 63.1(4) 4_676 .
O103 U4 K13 85.0(12) . .
O102 U4 K13 94.5(12) . .
O78 U4 K13 41.2(10) . .
O35 U4 K13 115.7(10) . .
O101 U4 K13 33.8(9) . .
O18 U4 K13 150.7(9) . .
O22 U4 K13 70.8(9) . .
O104 U4 K13 137.8(8) . .
K4 U4 K13 118.5(4) 4_676 .
K12 U4 K13 123.0(4) 4_676 .
K17 U4 K13 71.3(5) . .
O107 U5 O28 179.4(14) . .
O107 U5 O105 92.9(13) . .
O28 U5 O105 86.5(13) . .
O107 U5 O71 90.2(14) . .
O28 U5 O71 89.5(13) . .
O105 U5 O71 73.6(12) . .
O107 U5 O108 92.2(14) . .
O28 U5 O108 87.4(14) . .
O105 U5 O108 34.8(11) . .
O71 U5 O108 108.4(12) . .
O107 U5 O106 94.2(13) . .
O28 U5 O106 86.4(13) . .
O105 U5 O106 170.9(12) . .
O71 U5 O106 112.0(12) . .
O108 U5 O106 139.1(13) . .
O107 U5 O52 94.7(13) . .
O28 U5 O52 85.7(13) . .
O105 U5 O52 150.0(13) . .
O71 U5 O52 77.4(12) . .
O108 U5 O52 171.0(12) . .
O106 U5 O52 34.6(11) . .
O107 U5 O21 85.2(13) . .
O28 U5 O21 95.1(13) . .
O105 U5 O21 104.8(12) . .
O71 U5 O21 175.1(12) . .
O108 U5 O21 70.1(12) . .
O106 U5 O21 70.3(12) . .
O52 U5 O21 104.7(12) . .
O107 U5 K18 129.6(12) . 2_556
O28 U5 K18 50.5(12) . 2_556
O105 U5 K18 109.2(10) . 2_556
O71 U5 K18 56.5(9) . 2_556
O108 U5 K18 131.3(10) . 2_556
O106 U5 K18 70.2(10) . 2_556
O52 U5 K18 45.9(9) . 2_556
O21 U5 K18 128.2(9) . 2_556
O107 U5 K1 96.6(10) . 2_556
O28 U5 K1 82.9(10) . 2_556
O105 U5 K1 37.2(9) . 2_556
O71 U5 K1 36.9(8) . 2_556
O108 U5 K1 71.8(9) . 2_556
O106 U5 K1 146.8(9) . 2_556
O52 U5 K1 113.0(9) . 2_556
O21 U5 K1 141.9(8) . 2_556
K18 U5 K1 78.8(5) 2_556 2_556
O107 U5 K16 154.2(10) . 2_556
O28 U5 K16 25.2(10) . 2_556
O105 U5 K16 62.2(8) . 2_556
O71 U5 K16 76.6(9) . 2_556
O108 U5 K16 71.7(9) . 2_556
O106 U5 K16 111.2(8) . 2_556
O52 U5 K16 103.7(9) . 2_556
O21 U5 K16 107.0(8) . 2_556
K18 U5 K16 60.0(5) 2_556 2_556
K1 U5 K16 59.7(3) 2_556 2_556
O66 U6 O49 175.7(16) . .
O66 U6 O2 86.7(14) . .
O49 U6 O2 91.5(14) . .
O66 U6 O48 89.0(14) . .
O49 U6 O48 91.9(14) . .
O2 U6 O48 166.9(12) . .
O66 U6 O22 87.9(14) . .
O49 U6 O22 96.4(14) . .
O2 U6 O22 118.4(13) . .
O48 U6 O22 73.7(13) . .
O66 U6 O101 86.7(14) . .
O49 U6 O101 96.8(14) . .
O2 U6 O101 80.7(12) . .
O48 U6 O101 111.5(12) . .
O22 U6 O101 37.8(11) . .
O66 U6 O7 91.2(14) . .
O49 U6 O7 84.8(14) . .
O2 U6 O7 84.8(12) . .
O48 U6 O7 82.9(12) . .
O22 U6 O7 156.6(12) . .
O101 U6 O7 165.4(11) . .
O66 U6 K5 48.1(11) . .
O49 U6 K5 134.9(11) . .
O2 U6 K5 131.1(9) . .
O48 U6 K5 50.5(10) . .
O22 U6 K5 54.0(9) . .
O101 U6 K5 79.3(9) . .
O7 U6 K5 109.8(8) . .
O66 U6 K1 78.0(11) . 2_556
O49 U6 K1 99.9(12) . 2_556
O2 U6 K1 124.5(9) . 2_556
O48 U6 K1 42.4(9) . 2_556
O22 U6 K1 114.0(9) . 2_556
O101 U6 K1 149.0(9) . 2_556
O7 U6 K1 43.3(8) . 2_556
K5 U6 K1 70.4(3) . 2_556
O66 U6 K13 77.5(12) . .
O49 U6 K13 103.6(12) . .
O2 U6 K13 40.5(10) . .
O48 U6 K13 149.6(10) . .
O22 U6 K13 78.6(10) . .
O101 U6 K13 41.6(9) . .
O7 U6 K13 124.0(8) . .
K5 U6 K13 102.4(4) . .
K1 U6 K13 151.9(4) 2_556 .
O66 U6 K6 30.8(11) . 2_556
O49 U6 K6 145.5(11) . 2_556
O2 U6 K6 61.5(8) . 2_556
O48 U6 K6 110.2(9) . 2_556
O22 U6 K6 114.8(9) . 2_556
O101 U6 K6 99.1(8) . 2_556
O7 U6 K6 72.6(8) . 2_556
K5 U6 K6 78.4(3) . 2_556
K1 U6 K6 81.3(3) 2_556 2_556
K13 U6 K6 70.6(4) . 2_556
O25 U7 O109 178.6(16) . .
O25 U7 O90 86.8(13) . .
O109 U7 O90 92.7(14) . .
O25 U7 O18 86.7(14) . .
O109 U7 O18 93.8(14) . .
O90 U7 O18 172.9(13) . .
O25 U7 O110 85.3(14) . .
O109 U7 O110 95.0(14) . .
O90 U7 O110 35.3(11) . .
O18 U7 O110 146.4(12) . .
O25 U7 O35 84.8(14) . .
O109 U7 O35 94.8(14) . .
O90 U7 O35 140.9(12) . .
O18 U7 O35 35.4(11) . .
O110 U7 O35 169.7(14) . .
O25 U7 O19 90.4(14) . .
O109 U7 O19 91.0(14) . .
O90 U7 O19 111.4(11) . .
O18 U7 O19 71.4(11) . .
O110 U7 O19 76.1(12) . .
O35 U7 O19 106.8(12) . .
O25 U7 O37 94.2(14) . .
O109 U7 O37 84.3(14) . .
O90 U7 O37 70.0(11) . .
O18 U7 O37 107.7(11) . .
O110 U7 O37 105.3(12) . .
O35 U7 O37 72.6(12) . .
O19 U7 O37 175.2(13) . .
O25 U7 K4 47.3(10) . 4_676
O109 U7 K4 132.9(11) . 4_676
O90 U7 K4 132.2(9) . 4_676
O18 U7 K4 40.7(9) . 4_676
O110 U7 K4 129.0(10) . 4_676
O35 U7 K4 42.9(9) . 4_676
O19 U7 K4 85.3(9) . 4_676
O37 U7 K4 97.1(9) . 4_676
O34 U8 O67 175.3(16) . .
O34 U8 O43 88.8(15) . .
O67 U8 O43 87.9(14) . .
O34 U8 O68 91.5(14) . .
O67 U8 O68 91.4(13) . .
O43 U8 O68 82.8(12) . .
O34 U8 O6 90.8(15) . .
O67 U8 O6 93.3(14) . .
O43 U8 O6 162.9(13) . .
O68 U8 O6 80.1(12) . .
O34 U8 O60 86.1(15) . .
O67 U8 O60 90.1(14) . .
O43 U8 O60 81.9(12) . .
O68 U8 O60 164.6(12) . .
O6 U8 O60 115.1(13) . .
O34 U8 O94 88.6(14) . .
O67 U8 O94 93.4(14) . .
O43 U8 O94 159.9(12) . .
O68 U8 O94 117.2(12) . .
O6 U8 O94 37.1(12) . .
O60 U8 O94 78.0(12) . .
O34 U8 K8 55.2(12) . .
O67 U8 K8 123.7(11) . .
O43 U8 K8 115.9(9) . .
O68 U8 K8 138.9(9) . .
O6 U8 K8 77.4(10) . .
O60 U8 K8 49.0(9) . .
O94 U8 K8 47.9(9) . .
O34 U8 K8 65.1(12) . 3_576
O67 U8 K8 110.3(11) . 3_576
O43 U8 K8 45.6(9) . 3_576
O68 U8 K8 120.4(8) . 3_576
O6 U8 K8 147.1(10) . 3_576
O60 U8 K8 45.2(9) . 3_576
O94 U8 K8 116.0(9) . 3_576
K8 U8 K8 70.5(4) . 3_576
O34 U8 K2 23.0(12) . 3_576
O67 U8 K2 161.6(10) . 3_576
O43 U8 K2 101.1(9) . 3_576
O68 U8 K2 73.9(8) . 3_576
O6 U8 K2 73.5(10) . 3_576
O60 U8 K2 107.0(9) . 3_576
O94 U8 K2 83.8(9) . 3_576
K8 U8 K2 66.9(3) . 3_576
K8 U8 K2 87.2(3) 3_576 3_576
O73 U9 O111 178.8(16) . .
O73 U9 O91 86.3(15) . .
O111 U9 O91 92.8(14) . .
O73 U9 O113 89.2(16) . .
O111 U9 O113 89.8(15) . .
O91 U9 O113 74.7(13) . .
O73 U9 O114 90.6(15) . .
O111 U9 O114 89.1(14) . .
O91 U9 O114 114.7(13) . .
O113 U9 O114 40.0(13) . .
O73 U9 O26 93.3(15) . .
O111 U9 O26 87.1(14) . .
O91 U9 O26 73.4(12) . .
O113 U9 O26 147.8(13) . .
O114 U9 O26 171.3(13) . .
O73 U9 O79 98.1(16) . .
O111 U9 O79 83.0(14) . .
O91 U9 O79 110.5(12) . .
O113 U9 O79 171.2(14) . .
O114 U9 O79 134.5(13) . .
O26 U9 O79 37.2(11) . .
O73 U9 O112 87.3(15) . .
O111 U9 O112 93.7(14) . .
O91 U9 O112 173.1(13) . .
O113 U9 O112 107.5(13) . .
O114 U9 O112 67.7(13) . .
O26 U9 O112 104.8(12) . .
O79 U9 O112 68.2(12) . .
O73 U9 K3 98.9(12) . .
O111 U9 K3 80.8(10) . .
O91 U9 K3 39.6(9) . .
O113 U9 K3 112.3(9) . .
O114 U9 K3 150.9(10) . .
O26 U9 K3 35.6(9) . .
O79 U9 K3 71.6(9) . .
O112 U9 K3 139.8(8) . .
O51 U10 O13 179.0(17) . .
O51 U10 O27 87.9(13) . .
O13 U10 O27 93.0(14) . .
O51 U10 O61 87.9(14) . .
O13 U10 O61 92.5(16) . .
O27 U10 O61 83.3(12) . .
O51 U10 O74 87.3(13) . .
O13 U10 O74 91.8(14) . .
O27 U10 O74 161.8(12) . .
O61 U10 O74 79.0(12) . .
O51 U10 O36 88.9(13) . .
O13 U10 O36 90.1(14) . .
O27 U10 O36 160.2(12) . .
O61 U10 O36 116.1(12) . .
O74 U10 O36 37.1(11) . .
O51 U10 O56 90.0(13) . .
O13 U10 O56 89.9(15) . .
O27 U10 O56 81.8(11) . .
O61 U10 O56 165.0(11) . .
O74 U10 O56 115.8(11) . .
O36 U10 O56 78.7(12) . .
O51 U10 K9 47.6(11) . .
O13 U10 K9 133.1(12) . .
O27 U10 K9 47.8(8) . .
O61 U10 K9 104.6(9) . .
O74 U10 K9 133.8(8) . .
O36 U10 K9 118.6(9) . .
O56 U10 K9 63.7(8) . .
O51 U10 K13 78.8(11) . .
O13 U10 K13 102.0(13) . .
O27 U10 K13 45.1(9) . .
O61 U10 K13 39.6(9) . .
O74 U10 K13 116.7(9) . .
O36 U10 K13 152.3(10) . .
O56 U10 K13 125.5(8) . .
K9 U10 K13 70.1(4) . .
O51 U10 K10 21.4(11) . .
O13 U10 K10 158.0(13) . .
O27 U10 K10 104.8(8) . .
O61 U10 K10 77.1(9) . .
O74 U10 K10 67.3(8) . .
O36 U10 K10 77.6(9) . .
O56 U10 K10 105.2(8) . .
K9 U10 K10 68.8(4) . .
K13 U10 K10 82.4(4) . .
O59 U11 O115 176.5(18) . .
O59 U11 O17 89.0(16) . .
O115 U11 O17 89.0(14) . .
O59 U11 O82 91.9(17) . .
O115 U11 O82 91.5(15) . .
O17 U11 O82 119.5(14) . .
O59 U11 O14 89.7(15) . .
O115 U11 O14 91.5(14) . .
O17 U11 O14 164.1(12) . .
O82 U11 O14 76.3(13) . .
O59 U11 O31 89.0(15) . .
O115 U11 O31 88.0(13) . .
O17 U11 O31 83.4(11) . .
O82 U11 O31 157.0(13) . .
O14 U11 O31 80.7(11) . .
O59 U11 O116 88.5(16) . .
O115 U11 O116 93.9(14) . .
O17 U11 O116 81.8(13) . .
O82 U11 O116 37.8(13) . .
O14 U11 O116 113.9(12) . .
O31 U11 O116 165.1(12) . .
O59 U11 K3 79.3(13) . .
O115 U11 K3 99.6(11) . .
O17 U11 K3 123.9(9) . .
O82 U11 K3 115.5(11) . .
O14 U11 K3 40.4(8) . .
O31 U11 K3 42.3(8) . .
O116 U11 K3 150.8(10) . .
O59 U11 K3 16.6(13) . 3_566
O115 U11 K3 164.4(11) . 3_566
O17 U11 K3 80.8(9) . 3_566
O82 U11 K3 83.5(10) . 3_566
O14 U11 K3 101.5(8) . 3_566
O31 U11 K3 102.3(7) . 3_566
O116 U11 K3 73.1(9) . 3_566
K3 U11 K3 95.9(2) . 3_566
O44 U12 O86 176.8(16) . .
O44 U12 O117 91.0(15) . .
O86 U12 O117 87.6(14) . .
O44 U12 O108 92.2(14) . .
O86 U12 O108 90.4(14) . .
O117 U12 O108 79.5(13) . .
O44 U12 O46 88.8(14) . .
O86 U12 O46 88.3(13) . .
O117 U12 O46 87.7(12) . .
O108 U12 O46 167.2(13) . .
O44 U12 O105 93.0(14) . .
O86 U12 O105 90.2(13) . .
O117 U12 O105 114.9(12) . .
O108 U12 O105 35.4(11) . .
O46 U12 O105 157.3(12) . .
O44 U12 O24 89.4(15) . .
O86 U12 O24 91.4(14) . .
O117 U12 O24 168.2(12) . .
O108 U12 O24 112.3(13) . .
O46 U12 O24 80.5(12) . .
O105 U12 O24 76.8(12) . .
O44 U12 K2 111.7(11) . .
O86 U12 K2 66.8(10) . .
O117 U12 K2 121.7(9) . .
O108 U12 K2 146.2(9) . .
O46 U12 K2 43.0(8) . .
O105 U12 K2 116.5(8) . .
O24 U12 K2 47.8(9) . .
O44 U12 K1 98.7(13) . 2_556
O86 U12 K1 83.8(11) . 2_556
O117 U12 K1 152.8(9) . 2_556
O108 U12 K1 74.9(10) . 2_556
O46 U12 K1 117.6(8) . 2_556
O105 U12 K1 39.8(8) . 2_556
O24 U12 K1 38.2(9) . 2_556
K2 U12 K1 78.0(3) . 2_556
O30 U13 O118 176.2(17) . .
O30 U13 O42 86.4(15) . .
O118 U13 O42 89.7(14) . .
O30 U13 O55 94.4(14) . .
O118 U13 O55 85.2(13) . .
O42 U13 O55 84.4(12) . .
O30 U13 O26 91.6(15) . .
O118 U13 O26 92.0(15) . .
O42 U13 O26 160.0(12) . .
O55 U13 O26 115.6(12) . .
O30 U13 O4 89.0(13) . .
O118 U13 O4 90.4(13) . .
O42 U13 O4 80.7(12) . .
O55 U13 O4 164.5(11) . .
O26 U13 O4 79.3(12) . .
O30 U13 O79 95.5(15) . .
O118 U13 O79 88.1(14) . .
O42 U13 O79 162.7(13) . .
O55 U13 O79 78.3(12) . .
O26 U13 O79 37.4(12) . .
O4 U13 O79 116.4(12) . .
O30 U13 K6 103.7(12) . .
O118 U13 K6 73.5(12) . .
O42 U13 K6 45.0(9) . .
O55 U13 K6 42.6(8) . .
O26 U13 K6 153.4(9) . .
O4 U13 K6 122.0(8) . .
O79 U13 K6 118.2(10) . .
O30 U13 K5 113.6(11) . 2_546
O118 U13 K5 63.4(11) . 2_546
O42 U13 K5 46.6(9) . 2_546
O55 U13 K5 117.8(8) . 2_546
O26 U13 K5 117.6(9) . 2_546
O4 U13 K5 47.6(8) . 2_546
O79 U13 K5 144.0(9) . 2_546
K6 U13 K5 76.3(3) . 2_546
O30 U13 K3 99.8(12) . .
O118 U13 K3 82.2(12) . .
O42 U13 K3 122.6(9) . .
O55 U13 K3 149.9(9) . .
O26 U13 K3 38.2(9) . .
O4 U13 K3 42.9(8) . .
O79 U13 K3 74.1(10) . .
K6 U13 K3 151.8(3) . .
K5 U13 K3 80.3(3) 2_546 .
O11 U14 O10 178.2(14) . .
O11 U14 O45 93.9(14) . .
O10 U14 O45 87.1(13) . .
O11 U14 O76 92.1(15) . .
O10 U14 O76 88.8(14) . .
O45 U14 O76 116.6(13) . .
O11 U14 O80 86.9(14) . .
O10 U14 O80 91.8(13) . .
O45 U14 O80 165.1(12) . .
O76 U14 O80 78.2(13) . .
O11 U14 O84 88.9(14) . .
O10 U14 O84 89.7(13) . .
O45 U14 O84 83.1(13) . .
O76 U14 O84 160.1(13) . .
O80 U14 O84 82.0(13) . .
O11 U14 O92 94.2(13) . .
O10 U14 O92 87.5(12) . .
O45 U14 O92 77.9(12) . .
O76 U14 O92 38.7(12) . .
O80 U14 O92 116.9(12) . .
O84 U14 O92 160.9(12) . .
O11 U14 K10 112.3(10) . 3_676
O10 U14 K10 65.9(9) . 3_676
O45 U14 K10 119.7(9) . 3_676
O76 U14 K10 115.5(10) . 3_676
O80 U14 K10 47.2(9) . 3_676
O84 U14 K10 46.6(10) . 3_676
O92 U14 K10 145.5(9) . 3_676
O11 U14 K9 110.9(12) . 3_676
O10 U14 K9 68.7(11) . 3_676
O45 U14 K9 46.8(9) . 3_676
O76 U14 K9 150.9(10) . 3_676
O80 U14 K9 119.2(9) . 3_676
O84 U14 K9 43.2(9) . 3_676
O92 U14 K9 118.8(9) . 3_676
K10 U14 K9 72.9(4) 3_676 3_676
O41 U15 O119 177.7(17) . .
O41 U15 O52 85.4(14) . .
O119 U15 O52 92.8(14) . .
O41 U15 O33 86.8(15) . .
O119 U15 O33 93.5(14) . .
O52 U15 O33 138.4(13) . .
O41 U15 O9 90.5(14) . .
O119 U15 O9 91.1(14) . .
O52 U15 O9 175.3(13) . .
O33 U15 O9 38.7(11) . .
O41 U15 O93 92.2(17) . .
O119 U15 O93 89.9(16) . .
O52 U15 O93 110.7(14) . .
O33 U15 O93 110.4(14) . .
O9 U15 O93 71.8(14) . .
O41 U15 O106 86.9(15) . .
O119 U15 O106 92.6(14) . .
O52 U15 O106 35.5(11) . .
O33 U15 O106 171.7(12) . .
O9 U15 O106 146.8(12) . .
O93 U15 O106 75.2(14) . .
O41 U15 O23 91.8(15) . .
O119 U15 O23 86.1(14) . .
O52 U15 O23 70.1(12) . .
O33 U15 O23 69.3(11) . .
O9 U15 O23 107.7(12) . .
O93 U15 O23 176.0(13) . .
O106 U15 O23 105.5(11) . .
O41 U15 K6 85.3(12) . .
O119 U15 K6 97.0(11) . .
O52 U15 K6 147.8(10) . .
O33 U15 K6 71.7(9) . .
O9 U15 K6 33.7(9) . .
O93 U15 K6 39.1(11) . .
O106 U15 K6 113.2(9) . .
O23 U15 K6 141.0(8) . .
O120 U16 O122 176.5(19) . .
O120 U16 O123 88.3(16) . .
O122 U16 O123 92.2(16) . .
O120 U16 O20 99.6(18) . .
O122 U16 O20 82.2(17) . .
O123 U16 O20 139.9(17) . .
O120 U16 O50 88.5(16) . .
O122 U16 O50 89.8(16) . .
O123 U16 O50 37.3(13) . .
O20 U16 O50 171.6(15) . .
O120 U16 O47 86.6(16) . .
O122 U16 O47 90.0(16) . .
O123 U16 O47 108.8(14) . .
O20 U16 O47 110.9(15) . .
O50 U16 O47 71.6(13) . .
O120 U16 O121 94.1(15) . .
O122 U16 O121 85.5(15) . .
O123 U16 O121 176.2(14) . .
O20 U16 O121 36.7(14) . .
O50 U16 O121 145.6(14) . .
O47 U16 O121 74.3(13) . .
O120 U16 O16 90.5(16) . .
O122 U16 O16 92.9(15) . .
O123 U16 O16 69.5(13) . .
O20 U16 O16 71.2(15) . .
O50 U16 O16 106.8(13) . .
O47 U16 O16 176.7(12) . .
O121 U16 O16 107.5(12) . .
O120 U16 K14 136.7(13) . 3_666
O122 U16 K14 44.1(13) . 3_666
O123 U16 K14 131.6(11) . 3_666
O20 U16 K14 40.5(12) . 3_666
O50 U16 K14 132.5(10) . 3_666
O47 U16 K14 93.5(9) . 3_666
O121 U16 K14 45.2(9) . 3_666
O16 U16 K14 89.7(8) . 3_666
O120 U16 K7 96.3(13) . .
O122 U16 K7 81.4(12) . .
O123 U16 K7 147.8(11) . .
O20 U16 K7 70.8(13) . .
O50 U16 K7 110.8(10) . .
O47 U16 K7 40.2(9) . .
O121 U16 K7 34.8(10) . .
O16 U16 K7 141.9(8) . .
K14 U16 K7 60.3(4) 3_666 .
O125 U17 O88 175.6(17) . .
O125 U17 O123 93.1(16) . .
O88 U17 O123 90.8(15) . .
O125 U17 O36 86.9(15) . .
O88 U17 O36 91.0(14) . .
O123 U17 O36 148.1(14) . .
O125 U17 O38 91.1(16) . .
O88 U17 O38 92.0(15) . .
O123 U17 O38 74.0(14) . .
O36 U17 O38 74.1(13) . .
O125 U17 O50 88.3(15) . .
O88 U17 O50 93.5(14) . .
O123 U17 O50 37.1(13) . .
O36 U17 O50 173.2(14) . .
O38 U17 O50 110.8(14) . .
O125 U17 O74 84.4(14) . .
O88 U17 O74 91.6(13) . .
O123 U17 O74 174.4(14) . .
O36 U17 O74 36.9(11) . .
O38 U17 O74 110.9(12) . .
O50 U17 O74 137.7(13) . .
O125 U17 O124 89.0(15) . .
O88 U17 O124 87.8(14) . .
O123 U17 O124 106.7(13) . .
O36 U17 O124 105.2(12) . .
O38 U17 O124 179.3(12) . .
O50 U17 O124 69.9(13) . .
O74 U17 O124 68.3(11) . .
O125 U17 K19 55.7(14) . .
O88 U17 K19 128.7(12) . .
O123 U17 K19 51.6(11) . .
O36 U17 K19 104.8(10) . .
O38 U17 K19 49.0(10) . .
O50 U17 K19 76.3(10) . .
O74 U17 K19 129.5(9) . .
O124 U17 K19 131.5(9) . .
O125 U17 K11 10.8(12) . 3_676
O88 U17 K11 166.7(11) . 3_676
O123 U17 K11 101.9(11) . 3_676
O36 U17 K11 76.1(9) . 3_676
O38 U17 K11 87.6(10) . 3_676
O50 U17 K11 99.1(10) . 3_676
O74 U17 K11 76.2(8) . 3_676
O124 U17 K11 92.4(8) . 3_676
K19 U17 K11 59.5(5) . 3_676
O39 U18 O126 177.0(19) . .
O39 U18 O89 91.4(17) . .
O126 U18 O89 91.5(15) . .
O39 U18 O77 90.9(16) . .
O126 U18 O77 89.3(15) . .
O89 U18 O77 72.5(13) . .
O39 U18 O29 92.2(16) . .
O126 U18 O29 85.0(14) . .
O89 U18 O29 143.3(12) . .
O77 U18 O29 71.0(13) . .
O39 U18 O83 90.3(15) . .
O126 U18 O83 91.4(14) . .
O89 U18 O83 70.3(12) . .
O77 U18 O83 142.8(13) . .
O29 U18 O83 146.1(12) . .
O39 U18 O87 89.4(16) . .
O126 U18 O87 88.7(15) . .
O89 U18 O87 145.2(12) . .
O77 U18 O87 142.3(13) . .
O29 U18 O87 71.4(12) . .
O83 U18 O87 74.9(12) . .
O39 U18 K8 113.2(14) . 3_576
O126 U18 K8 63.8(13) . 3_576
O89 U18 K8 155.4(9) . 3_576
O77 U18 K8 104.3(10) . 3_576
O29 U18 K8 39.9(8) . 3_576
O83 U18 K8 109.3(8) . 3_576
O87 U18 K8 42.6(8) . 3_576
O39 U18 K2 114.2(13) . .
O126 U18 K2 64.3(12) . .
O89 U18 K2 103.2(9) . .
O77 U18 K2 39.3(10) . .
O29 U18 K2 43.0(8) . .
O83 U18 K2 155.1(8) . .
O87 U18 K2 108.1(8) . .
K8 U18 K2 66.3(3) 3_576 .
O39 U18 K10 108.8(13) . 3_676
O126 U18 K10 71.0(12) . 3_676
O89 U18 K10 108.8(9) . 3_676
O77 U18 K10 160.1(9) . 3_676
O29 U18 K10 104.5(9) . 3_676
O83 U18 K10 43.4(8) . 3_676
O87 U18 K10 39.3(8) . 3_676
K8 U18 K10 65.9(4) 3_576 3_676
K2 U18 K10 124.8(3) . 3_676
O39 U18 K11 172.8(13) . .
O126 U18 K11 8.7(12) . .
O89 U18 K11 88.0(9) . .
O77 U18 K11 95.8(9) . .
O29 U18 K11 92.5(8) . .
O83 U18 K11 82.8(8) . .
O87 U18 K11 87.0(8) . .
K8 U18 K11 67.7(4) 3_576 .
K2 U18 K11 72.9(3) . .
K10 U18 K11 64.7(4) 3_676 .
O127 U19 O129 175.5(17) . .
O127 U19 O130 92.1(17) . .
O129 U19 O130 92.4(16) . .
O127 U19 O75 94.2(15) . .
O129 U19 O75 83.8(15) . .
O130 U19 O75 109.6(14) . .
O127 U19 O65 91.4(15) . .
O129 U19 O65 89.4(14) . .
O130 U19 O65 73.1(13) . .
O75 U19 O65 36.7(11) . .
O127 U19 O116 93.4(15) . .
O129 U19 O116 87.9(14) . .
O130 U19 O116 79.1(14) . .
O75 U19 O116 168.2(13) . .
O65 U19 O116 152.0(12) . .
O127 U19 O82 91.9(16) . .
O129 U19 O82 86.6(16) . .
O130 U19 O82 116.1(14) . .
O75 U19 O82 133.5(14) . .
O65 U19 O82 170.0(14) . .
O116 U19 O82 37.0(12) . .
O127 U19 O128 88.6(15) . .
O129 U19 O128 86.9(14) . .
O130 U19 O128 178.0(13) . .
O75 U19 O128 68.5(12) . .
O65 U19 O128 105.0(11) . .
O116 U19 O128 102.7(11) . .
O82 U19 O128 65.7(12) . .
O127 U19 K12 135.5(13) . .
O129 U19 K12 40.0(12) . .
O130 U19 K12 132.4(12) . .
O75 U19 K12 74.6(10) . .
O65 U19 K12 102.1(10) . .
O116 U19 K12 93.6(10) . .
O82 U19 K12 69.1(11) . .
O128 U19 K12 47.1(8) . .
O127 U19 K4 131.4(12) . .
O129 U19 K4 48.1(11) . .
O130 U19 K4 89.6(11) . .
O75 U19 K4 40.8(9) . .
O65 U19 K4 43.2(9) . .
O116 U19 K4 134.3(9) . .
O82 U19 K4 130.0(11) . .
O128 U19 K4 88.6(8) . .
K12 U19 K4 62.4(4) . .
O127 U19 K17 157.5(13) . 4_575
O129 U19 K17 27.0(12) . 4_575
O130 U19 K17 66.2(12) . 4_575
O75 U19 K17 98.6(10) . 4_575
O65 U19 K17 88.0(9) . 4_575
O116 U19 K17 77.3(9) . 4_575
O82 U19 K17 92.5(11) . 4_575
O128 U19 K17 113.3(8) . 4_575
K12 U19 K17 66.3(5) . 4_575
K4 U19 K17 57.9(4) . 4_575
O132 U20 O131 177.5(18) . .
O132 U20 O72 90.0(15) . .
O131 U20 O72 89.4(15) . .
O132 U20 O121 93.6(15) . .
O131 U20 O121 87.9(15) . .
O72 U20 O121 158.9(14) . .
O132 U20 O69 93.2(15) . .
O131 U20 O69 84.4(15) . .
O72 U20 O69 84.1(14) . .
O121 U20 O69 116.4(13) . .
O132 U20 O133 89.7(15) . .
O131 U20 O133 92.6(14) . .
O72 U20 O133 82.5(13) . .
O121 U20 O133 76.7(12) . .
O69 U20 O133 166.3(12) . .
O132 U20 O20 92.6(16) . .
O131 U20 O20 87.4(16) . .
O72 U20 O20 163.7(16) . .
O121 U20 O20 36.9(14) . .
O69 U20 O20 79.6(15) . .
O133 U20 O20 113.6(15) . .
O132 U20 K14 126.0(12) . .
O131 U20 K14 55.6(12) . .
O72 U20 K14 62.9(11) . .
O121 U20 K14 98.7(9) . .
O69 U20 K14 125.8(10) . .
O133 U20 K14 44.1(8) . .
O20 U20 K14 126.6(12) . .
O132 U20 K14 130.7(12) . 3_666
O131 U20 K14 49.8(12) . 3_666
O72 U20 K14 139.1(10) . 3_666
O121 U20 K14 43.3(9) . 3_666
O69 U20 K14 89.3(10) . 3_666
O133 U20 K14 98.9(9) . 3_666
O20 U20 K14 39.7(11) . 3_666
K14 U20 K14 89.8(4) . 3_666
O132 U20 K7 101.6(13) . .
O131 U20 K7 80.8(12) . .
O72 U20 K7 121.7(11) . .
O121 U20 K7 37.3(9) . .
O69 U20 K7 149.8(9) . .
O133 U20 K7 41.4(8) . .
O20 U20 K7 73.6(13) . .
K14 U20 K7 64.5(4) . .
K14 U20 K7 61.1(4) 3_666 .
O132 U20 K7 160.8(13) . 3_666
O131 U20 K7 16.9(12) . 3_666
O72 U20 K7 77.7(10) . 3_666
O121 U20 K7 103.2(9) . 3_666
O69 U20 K7 71.2(9) . 3_666
O133 U20 K7 103.0(8) . 3_666
O20 U20 K7 95.3(11) . 3_666
K14 U20 K7 60.9(4) . 3_666
K14 U20 K7 62.1(3) 3_666 3_666
K7 U20 K7 97.4(3) . 3_666
O81 U21 O134 172.8(16) . .
O81 U21 O135 87.5(15) . .
O134 U21 O135 87.3(15) . .
O81 U21 O90 90.1(14) . .
O134 U21 O90 93.8(14) . .
O135 U21 O90 78.6(13) . .
O81 U21 O110 93.5(14) . .
O134 U21 O110 93.1(15) . .
O135 U21 O110 113.9(13) . .
O90 U21 O110 35.4(11) . .
O81 U21 O63 88.9(13) . .
O134 U21 O63 85.4(14) . .
O135 U21 O63 82.4(12) . .
O90 U21 O63 161.0(11) . .
O110 U21 O63 163.5(11) . .
O81 U21 O57 92.0(14) . .
O134 U21 O57 91.7(14) . .
O135 U21 O57 166.0(12) . .
O90 U21 O57 115.4(11) . .
O110 U21 O57 80.2(12) . .
O63 U21 O57 83.5(10) . .
O81 U21 K7 98.1(11) . .
O134 U21 K7 74.8(12) . .
O135 U21 K7 40.2(10) . .
O90 U21 K7 117.2(8) . .
O110 U21 K7 150.4(10) . .
O63 U21 K7 44.4(7) . .
O57 U21 K7 126.2(8) . .
O81 U21 K16 112.3(12) . .
O134 U21 K16 66.2(12) . .
O135 U21 K16 119.7(10) . .
O90 U21 K16 150.5(9) . .
O110 U21 K16 120.4(9) . .
O63 U21 K16 44.4(8) . .
O57 U21 K16 47.9(8) . .
K7 U21 K16 79.8(4) . .
O81 U21 K15 105.1(11) . .
O134 U21 K15 81.6(12) . .
O135 U21 K15 153.0(11) . .
O90 U21 K15 77.7(9) . .
O110 U21 K15 43.0(9) . .
O63 U21 K15 120.8(8) . .
O57 U21 K15 39.9(9) . .
K7 U21 K15 152.6(4) . .
K16 U21 K15 78.0(4) . .
O64 U22 O96 177.9(18) . .
O64 U22 O94 94.2(17) . .
O96 U22 O94 84.4(15) . .
O64 U22 O113 90.2(17) . .
O96 U22 O113 91.0(15) . .
O94 U22 O113 172.2(14) . .
O64 U22 O136 92.8(17) . .
O96 U22 O136 88.3(15) . .
O94 U22 O136 73.9(13) . .
O113 U22 O136 112.4(13) . .
O64 U22 O6 93.0(17) . .
O96 U22 O6 84.9(15) . .
O94 U22 O6 38.4(12) . .
O113 U22 O6 134.9(14) . .
O136 U22 O6 112.4(13) . .
O64 U22 O114 90.6(17) . .
O96 U22 O114 91.5(15) . .
O94 U22 O114 147.0(13) . .
O113 U22 O114 39.2(13) . .
O136 U22 O114 73.2(13) . .
O6 U22 O114 173.2(14) . .
O64 U22 O137 85.3(18) . .
O96 U22 O137 93.7(17) . .
O94 U22 O137 107.6(14) . .
O113 U22 O137 66.2(14) . .
O136 U22 O137 177.6(16) . .
O6 U22 O137 69.3(14) . .
O114 U22 O137 105.3(14) . .
O64 U22 K11 165.3(14) . 3_576
O96 U22 K11 13.0(11) . 3_576
O94 U22 K11 71.8(10) . 3_576
O113 U22 K11 103.4(11) . 3_576
O136 U22 K11 87.3(11) . 3_576
O6 U22 K11 73.4(10) . 3_576
O114 U22 K11 103.5(10) . 3_576
O137 U22 K11 94.9(12) . 3_576
O3 K1 O24 133.6(11) . 2_546
O3 K1 O40 60.7(10) . .
O24 K1 O40 147.7(11) 2_546 .
O3 K1 O48 123.0(11) . 2_546
O24 K1 O48 102.9(11) 2_546 2_546
O40 K1 O48 76.2(11) . 2_546
O3 K1 O7 156.0(10) . 2_546
O24 K1 O7 49.5(10) 2_546 2_546
O40 K1 O7 104.8(11) . 2_546
O48 K1 O7 65.4(10) 2_546 2_546
O3 K1 O71 101.8(10) . 2_546
O24 K1 O71 101.5(10) 2_546 2_546
O40 K1 O71 102.4(11) . 2_546
O48 K1 O71 51.5(10) 2_546 2_546
O7 K1 O71 100.1(10) 2_546 2_546
O3 K1 O15 52.8(9) . .
O24 K1 O15 89.0(10) 2_546 .
O40 K1 O15 81.5(11) . .
O48 K1 O15 154.1(11) 2_546 .
O7 K1 O15 108.8(10) 2_546 .
O71 K1 O15 148.9(11) 2_546 .
O3 K1 O105 98.4(10) . 2_546
O24 K1 O105 62.2(10) 2_546 2_546
O40 K1 O105 150.1(11) . 2_546
O48 K1 O105 102.4(10) 2_546 2_546
O7 K1 O105 101.4(10) 2_546 2_546
O71 K1 O105 58.4(10) 2_546 2_546
O15 K1 O105 103.5(10) . 2_546
O3 K1 O12 83.5(9) . .
O24 K1 O12 100.3(10) 2_546 .
O40 K1 O12 48.4(10) . .
O48 K1 O12 94.9(10) 2_546 .
O7 K1 O12 73.0(9) 2_546 .
O71 K1 O12 143.3(11) 2_546 .
O15 K1 O12 60.0(9) . .
O105 K1 O12 157.6(10) 2_546 .
O3 K1 P6 155.2(9) . 2_546
O24 K1 P6 25.3(8) 2_546 2_546
O40 K1 P6 128.8(9) . 2_546
O48 K1 P6 81.2(8) 2_546 2_546
O7 K1 P6 24.8(7) 2_546 2_546
O71 K1 P6 98.0(8) 2_546 2_546
O15 K1 P6 103.3(8) . 2_546
O105 K1 P6 79.4(8) 2_546 2_546
O12 K1 P6 89.6(7) . 2_546
O3 K1 P8 25.3(7) . .
O24 K1 P8 112.0(9) 2_546 .
O40 K1 P8 70.5(8) . .
O48 K1 P8 144.3(9) 2_546 .
O7 K1 P8 135.4(8) 2_546 .
O71 K1 P8 124.5(8) 2_546 .
O15 K1 P8 27.6(7) . .
O105 K1 P8 100.2(8) 2_546 .
O12 K1 P8 72.2(7) . .
P6 K1 P8 130.2(5) 2_546 .
O3 K1 P11 117.0(8) . 2_546
O24 K1 P11 100.2(8) 2_546 2_546
O40 K1 P11 92.7(9) . 2_546
O48 K1 P11 27.2(8) 2_546 2_546
O7 K1 P11 80.7(7) 2_546 2_546
O71 K1 P11 24.7(7) 2_546 2_546
O15 K1 P11 169.8(8) . 2_546
O105 K1 P11 77.4(8) 2_546 2_546
O12 K1 P11 121.7(8) . 2_546
P6 K1 P11 86.9(5) 2_546 2_546
P8 K1 P11 142.3(6) . 2_546
O152 K2 O157 86.4(12) . 2_556
O152 K2 O77 100.1(13) . .
O157 K2 O77 154.4(13) 2_556 .
O152 K2 O46 136.4(12) . .
O157 K2 O46 112.4(11) 2_556 .
O77 K2 O46 79.7(11) . .
O152 K2 O98 88.6(13) . 2_556
O157 K2 O98 78.6(13) 2_556 2_556
O77 K2 O98 76.8(12) . 2_556
O46 K2 O98 132.4(12) . 2_556
O152 K2 O34 77.2(12) . 3_576
O157 K2 O34 77.4(12) 2_556 3_576
O77 K2 O34 128.1(12) . 3_576
O46 K2 O34 69.8(10) . 3_576
O98 K2 O34 152.8(12) 2_556 3_576
O152 K2 O29 92.1(11) . .
O157 K2 O29 148.3(12) 2_556 .
O77 K2 O29 56.8(11) . .
O46 K2 O29 51.0(9) . .
O98 K2 O29 133.0(12) 2_556 .
O34 K2 O29 71.4(10) 3_576 .
O152 K2 O24 146.8(13) . .
O157 K2 O24 113.2(11) 2_556 .
O77 K2 O24 51.0(10) . .
O46 K2 O24 62.3(10) . .
O98 K2 O24 70.7(11) 2_556 .
O34 K2 O24 131.5(11) 3_576 .
O29 K2 O24 84.4(10) . .
O152 K2 P6 124.0(11) . .
O157 K2 P6 134.9(10) 2_556 .
O77 K2 P6 25.9(8) . .
O46 K2 P6 70.2(8) . .
O98 K2 P6 70.6(10) 2_556 .
O34 K2 P6 136.5(9) 3_576 .
O29 K2 P6 70.3(8) . .
O24 K2 P6 25.2(7) . .
O152 K2 P3 113.4(10) . .
O157 K2 P3 131.7(10) 2_556 .
O77 K2 P3 68.3(9) . .
O46 K2 P3 26.0(7) . .
O98 K2 P3 141.1(10) 2_556 .
O34 K2 P3 66.1(8) 3_576 .
O29 K2 P3 25.2(7) . .
O24 K2 P3 74.2(8) . .
P6 K2 P3 70.5(5) . .
O152 K2 U12 169.4(10) . .
O157 K2 U12 100.7(8) 2_556 .
O77 K2 U12 76.8(8) . .
O46 K2 U12 33.3(7) . .
O98 K2 U12 100.5(9) 2_556 .
O34 K2 U12 96.5(8) 3_576 .
O29 K2 U12 77.6(7) . .
O24 K2 U12 36.1(7) . .
P6 K2 U12 55.5(3) . .
P3 K2 U12 55.9(3) . .
O152 K2 U18 80.5(9) . .
O157 K2 U18 166.9(9) 2_556 .
O77 K2 U18 31.9(8) . .
O46 K2 U18 77.5(7) . .
O98 K2 U18 101.3(10) 2_556 .
O34 K2 U18 99.2(8) 3_576 .
O29 K2 U18 33.3(7) . .
O24 K2 U18 78.7(7) . .
P6 K2 U18 55.5(3) . .
P3 K2 U18 55.2(3) . .
U12 K2 U18 92.2(2) . .
O59 K3 O26 174.5(13) 3_566 .
O59 K3 O156 81.0(15) 3_566 .
O26 K3 O156 96.8(15) . .
O59 K3 O14 81.1(11) 3_566 .
O26 K3 O14 101.2(10) . .
O156 K3 O14 162.0(15) . .
O59 K3 O91 121.4(12) 3_566 .
O26 K3 O91 58.0(10) . .
O156 K3 O91 142.7(15) . .
O14 K3 O91 51.5(9) . .
O59 K3 O31 82.8(11) 3_566 .
O26 K3 O31 102.7(10) . .
O156 K3 O31 114.1(15) . .
O14 K3 O31 62.0(9) . .
O91 K3 O31 99.1(10) . .
O59 K3 O4 122.2(11) 3_566 .
O26 K3 O4 62.6(10) . .
O156 K3 O4 89.5(15) . .
O14 K3 O4 99.0(10) . .
O91 K3 O4 100.0(10) . .
O31 K3 O4 50.1(8) . .
O59 K3 P15 103.3(10) 3_566 .
O26 K3 P15 77.7(8) . .
O156 K3 P15 166.2(14) . .
O14 K3 P15 26.6(7) . .
O91 K3 P15 25.0(7) . .
O31 K3 P15 79.5(7) . .
O4 K3 P15 98.9(8) . .
O59 K3 P5 105.2(10) 3_566 .
O26 K3 P5 80.2(9) . .
O156 K3 P5 105.0(14) . .
O14 K3 P5 78.5(8) . .
O91 K3 P5 97.5(8) . .
O31 K3 P5 25.8(6) . .
O4 K3 P5 24.6(6) . .
P15 K3 P5 86.6(5) . .
O59 K3 U13 152.5(10) 3_566 .
O26 K3 U13 31.4(8) . .
O156 K3 U13 86.9(14) . .
O14 K3 U13 108.7(8) . .
O91 K3 U13 82.5(8) . .
O31 K3 U13 79.9(6) . .
O4 K3 U13 32.6(6) . .
P15 K3 U13 94.3(5) . .
P5 K3 U13 54.4(3) . .
O59 K3 U11 73.7(9) 3_566 .
O26 K3 U11 110.9(8) . .
O156 K3 U11 138.9(13) . .
O14 K3 U11 31.4(7) . .
O91 K3 U11 78.4(7) . .
O31 K3 U11 32.0(6) . .
O4 K3 U11 77.9(7) . .
P15 K3 U11 54.3(4) . .
P5 K3 U11 53.8(3) . .
U13 K3 U11 101.1(3) . .
O59 K3 U9 148.3(10) 3_566 .
O26 K3 U9 29.5(7) . .
O156 K3 U9 117.3(13) . .
O14 K3 U9 79.4(7) . .
O91 K3 U9 29.9(7) . .
O31 K3 U9 109.2(6) . .
O4 K3 U9 85.4(6) . .
P15 K3 U9 53.1(4) . .
P5 K3 U9 95.0(4) . .
U13 K3 U9 58.67(18) . .
U11 K3 U9 100.7(3) . .
O18 K4 O75 118.6(12) 4_575 .
O18 K4 O35 30.3(10) 4_575 4_575
O75 K4 O35 148.6(13) . 4_575
O18 K4 O65 149.5(12) 4_575 .
O75 K4 O65 30.9(10) . .
O35 K4 O65 176.0(12) 4_575 .
O18 K4 O150 61.0(13) 4_575 .
O75 K4 O150 57.6(13) . .
O35 K4 O150 91.2(13) 4_575 .
O65 K4 O150 88.5(13) . .
O18 K4 O58 114.5(12) 4_575 .
O75 K4 O58 61.8(11) . .
O35 K4 O58 117.8(12) 4_575 .
O65 K4 O58 58.1(11) . .
O150 K4 O58 86.5(12) . .
O18 K4 O103 59.0(10) 4_575 4_575
O75 K4 O103 118.3(11) . 4_575
O35 K4 O103 58.0(10) 4_575 4_575
O65 K4 O103 126.0(11) . 4_575
O150 K4 O103 88.2(12) . 4_575
O58 K4 O103 173.2(12) . 4_575
O18 K4 O25 59.4(10) 4_575 4_575
O75 K4 O25 108.9(11) . 4_575
O35 K4 O25 57.8(10) 4_575 4_575
O65 K4 O25 118.2(11) . 4_575
O150 K4 O25 81.0(11) . 4_575
O58 K4 O25 60.5(10) . 4_575
O103 K4 O25 114.4(11) 4_575 4_575
O18 K4 O129 110.0(11) 4_575 .
O75 K4 O129 56.8(10) . .
O35 K4 O129 124.1(12) 4_575 .
O65 K4 O129 59.7(10) . .
O150 K4 O129 76.9(12) . .
O58 K4 O129 115.7(12) . .
O103 K4 O129 67.1(10) 4_575 .
O25 K4 O129 157.8(10) 4_575 .
O18 K4 U1 126.2(8) 4_575 .
O75 K4 U1 37.4(8) . .
O35 K4 U1 140.5(9) 4_575 .
O65 K4 U1 35.7(7) . .
O150 K4 U1 77.4(10) . .
O58 K4 U1 25.3(8) . .
O103 K4 U1 155.7(8) 4_575 .
O25 K4 U1 82.9(7) 4_575 .
O129 K4 U1 90.4(8) . .
O18 K4 U4 35.3(7) 4_575 4_575
O75 K4 U4 129.6(9) . 4_575
O35 K4 U4 35.2(8) 4_575 4_575
O65 K4 U4 148.5(8) . 4_575
O150 K4 U4 81.0(10) . 4_575
O58 K4 U4 149.1(10) . 4_575
O103 K4 U4 25.0(7) 4_575 4_575
O25 K4 U4 89.5(8) 4_575 4_575
O129 K4 U4 88.9(8) . 4_575
U1 K4 U4 158.1(4) . 4_575
O18 K4 U7 34.7(7) 4_575 4_575
O75 K4 U7 121.6(9) . 4_575
O35 K4 U7 35.5(7) 4_575 4_575
O65 K4 U7 140.8(8) . 4_575
O150 K4 U7 74.8(10) . 4_575
O58 K4 U7 85.2(9) . 4_575
O103 K4 U7 89.3(8) 4_575 4_575
O25 K4 U7 25.4(7) 4_575 4_575
O129 K4 U7 143.5(9) . 4_575
U1 K4 U7 105.3(3) . 4_575
U4 K4 U7 64.3(3) 4_575 4_575
O166 K5 O40 109.1(15) . 2_556
O166 K5 O179 62.2(16) . 4_676
O40 K5 O179 147.2(14) 2_556 4_676
O166 K5 O66 136.4(15) . .
O40 K5 O66 77.9(11) 2_556 .
O179 K5 O66 131.6(13) 4_676 .
O166 K5 O48 81.7(15) . .
O40 K5 O48 74.2(11) 2_556 .
O179 K5 O48 130.2(13) 4_676 .
O66 K5 O48 58.3(10) . .
O166 K5 O99 79.2(13) . 2_556
O40 K5 O99 58.3(11) 2_556 2_556
O179 K5 O99 89.0(13) 4_676 2_556
O66 K5 O99 132.6(10) . 2_556
O48 K5 O99 118.0(11) . 2_556
O166 K5 O42 154.6(14) . 2_556
O40 K5 O42 49.4(10) 2_556 2_556
O179 K5 O42 126.3(13) 4_676 2_556
O66 K5 O42 59.8(9) . 2_556
O48 K5 O42 101.2(11) . 2_556
O99 K5 O42 77.2(10) 2_556 2_556
O166 K5 O22 87.5(14) . .
O40 K5 O22 123.5(12) 2_556 .
O179 K5 O22 88.8(13) 4_676 .
O66 K5 O22 56.6(10) . .
O48 K5 O22 54.7(10) . .
O99 K5 O22 166.0(10) 2_556 .
O42 K5 O22 115.0(10) 2_556 .
O166 K5 O4 111.5(14) . 2_556
O40 K5 O4 82.1(10) 2_556 2_556
O179 K5 O4 73.5(12) 4_676 2_556
O66 K5 O4 112.0(9) . 2_556
O48 K5 O4 155.8(10) . 2_556
O99 K5 O4 49.5(9) 2_556 2_556
O42 K5 O4 58.0(9) 2_556 2_556
O22 K5 O4 142.2(10) . 2_556
O166 K5 P2 133.7(13) . 2_556
O40 K5 P2 24.9(8) 2_556 2_556
O179 K5 P2 144.7(12) 4_676 2_556
O66 K5 P2 64.0(7) . 2_556
O48 K5 P2 85.0(8) . 2_556
O99 K5 P2 68.7(7) 2_556 2_556
O42 K5 P2 24.8(7) 2_556 2_556
O22 K5 P2 119.3(9) . 2_556
O4 K5 P2 71.2(7) 2_556 2_556
O166 K5 P5 93.6(13) . 2_556
O40 K5 P5 70.6(9) 2_556 2_556
O179 K5 P5 78.2(11) 4_676 2_556
O66 K5 P5 127.8(8) . 2_556
O48 K5 P5 140.7(9) . 2_556
O99 K5 P5 24.5(7) 2_556 2_556
O42 K5 P5 68.0(7) 2_556 2_556
O22 K5 P5 164.6(9) . 2_556
O4 K5 P5 25.2(6) 2_556 2_556
P2 K5 P5 70.3(5) 2_556 2_556
O166 K5 U6 110.1(13) . .
O40 K5 U6 87.2(8) 2_556 .
O179 K5 U6 125.6(11) 4_676 .
O66 K5 U6 26.4(7) . .
O48 K5 U6 37.0(7) . .
O99 K5 U6 145.0(9) 2_556 .
O42 K5 U6 84.7(7) 2_556 .
O22 K5 U6 37.6(7) . .
O4 K5 U6 138.2(7) 2_556 .
P2 K5 U6 82.4(4) 2_556 .
P5 K5 U6 152.0(5) 2_556 .
O147 K6 O175 79.8(16) . 2_546
O147 K6 O9 69.8(11) . .
O175 K6 O9 93.9(15) 2_546 .
O147 K6 O55 161.3(11) . .
O175 K6 O55 90.8(15) 2_546 .
O9 K6 O55 94.9(11) . .
O147 K6 O66 89.1(10) . 2_546
O175 K6 O66 129.2(15) 2_546 2_546
O9 K6 O66 128.3(11) . 2_546
O55 K6 O66 109.3(11) . 2_546
O147 K6 O12 79.4(10) . .
O175 K6 O12 152.0(16) 2_546 .
O9 K6 O12 61.2(10) . .
O55 K6 O12 103.3(10) . .
O66 K6 O12 68.9(10) 2_546 .
O147 K6 O42 126.2(11) . .
O175 K6 O42 153.9(16) 2_546 .
O9 K6 O42 93.6(11) . .
O55 K6 O42 63.6(10) . .
O66 K6 O42 61.2(10) 2_546 .
O12 K6 O42 49.2(10) . .
O147 K6 O93 113.6(12) . .
O175 K6 O93 70.3(15) 2_546 .
O9 K6 O93 55.4(11) . .
O55 K6 O93 47.7(11) . .
O66 K6 O93 154.0(12) 2_546 .
O12 K6 O93 101.5(11) . .
O42 K6 O93 93.8(11) . .
O147 K6 P2 103.7(9) . .
O175 K6 P2 166.8(14) 2_546 .
O9 K6 P2 75.8(8) . .
O55 K6 P2 82.1(8) . .
O66 K6 P2 63.9(8) 2_546 .
O12 K6 P2 25.0(7) . .
O42 K6 P2 24.3(7) . .
O93 K6 P2 96.8(9) . .
O147 K6 P18 137.1(9) . .
O175 K6 P18 75.7(14) 2_546 .
O9 K6 P18 77.3(9) . .
O55 K6 P18 24.3(7) . .
O66 K6 P18 133.6(10) 2_546 .
O12 K6 P18 108.2(8) . .
O42 K6 P18 81.7(8) . .
O93 K6 P18 24.2(9) . .
P2 K6 P18 93.8(6) . .
O147 K6 U13 159.1(8) . .
O175 K6 U13 121.0(14) 2_546 .
O9 K6 U13 103.9(8) . .
O55 K6 U13 32.9(6) . .
O66 K6 U13 79.3(8) 2_546 .
O12 K6 U13 80.2(8) . .
O42 K6 U13 32.9(7) . .
O93 K6 U13 75.1(9) . .
P2 K6 U13 55.5(4) . .
P18 K6 U13 55.3(4) . .
O147 K6 U6 72.4(7) . 2_546
O175 K6 U6 117.3(13) 2_546 2_546
O9 K6 U6 124.7(8) . 2_546
O55 K6 U6 126.3(8) . 2_546
O66 K6 U6 18.1(7) 2_546 2_546
O12 K6 U6 73.4(7) . 2_546
O42 K6 U6 77.8(7) . 2_546
O93 K6 U6 171.7(10) . 2_546
P2 K6 U6 75.7(4) . 2_546
P18 K6 U6 150.5(6) . 2_546
U13 K6 U6 97.3(3) . 2_546
O131 K7 O121 81.5(11) 3_666 .
O131 K7 O135 178.3(12) 3_666 .
O121 K7 O135 99.4(12) . .
O131 K7 O153 71.6(13) 3_666 .
O121 K7 O153 75.7(14) . .
O135 K7 O153 110.0(14) . .
O131 K7 O133 79.4(11) 3_666 .
O121 K7 O133 61.0(10) . .
O135 K7 O133 99.7(11) . .
O153 K7 O133 130.7(14) . .
O131 K7 O63 114.2(10) 3_666 .
O121 K7 O63 100.4(11) . .
O135 K7 O63 64.2(10) . .
O153 K7 O63 172.7(13) . .
O133 K7 O63 49.2(9) . .
O131 K7 O47 131.3(11) 3_666 .
O121 K7 O47 59.5(11) . .
O135 K7 O47 50.3(11) . .
O153 K7 O47 71.3(13) . .
O133 K7 O47 102.5(10) . .
O63 K7 O47 101.4(10) . .
O131 K7 P1 99.4(9) 3_666 .
O121 K7 P1 78.3(9) . .
O135 K7 P1 79.4(9) . .
O153 K7 P1 153.5(13) . .
O133 K7 P1 24.8(7) . .
O63 K7 P1 24.9(7) . .
O47 K7 P1 99.8(8) . .
O131 K7 P16 156.2(10) 3_666 .
O121 K7 P16 77.0(9) . .
O135 K7 P16 25.3(8) . .
O153 K7 P16 93.0(11) . .
O133 K7 P16 98.8(8) . .
O63 K7 P16 80.1(7) . .
O47 K7 P16 25.5(7) . .
P1 K7 P16 86.3(5) . .
O131 K7 U21 146.2(8) 3_666 .
O121 K7 U21 109.1(8) . .
O135 K7 U21 32.1(8) . .
O153 K7 U21 141.5(12) . .
O133 K7 U21 78.5(7) . .
O63 K7 U21 33.7(6) . .
O47 K7 U21 78.7(8) . .
P1 K7 U21 54.3(3) . .
P16 K7 U21 53.6(4) . .
O131 K7 K14 50.9(8) 3_666 3_666
O121 K7 K14 42.5(8) . 3_666
O135 K7 K14 130.7(9) . 3_666
O153 K7 K14 43.9(12) . 3_666
O133 K7 K14 87.0(8) . 3_666
O63 K7 K14 135.9(8) . 3_666
O47 K7 K14 80.4(8) . 3_666
P1 K7 K14 110.9(6) . 3_666
P16 K7 K14 105.4(6) . 3_666
U21 K7 K14 151.2(5) . 3_666
O131 K7 U20 72.0(8) 3_666 .
O121 K7 U20 30.5(8) . .
O135 K7 U20 108.1(9) . .
O153 K7 U20 100.0(12) . .
O133 K7 U20 32.0(7) . .
O63 K7 U20 78.4(7) . .
O47 K7 U20 84.5(8) . .
P1 K7 U20 53.7(3) . .
P16 K7 U20 93.8(5) . .
U21 K7 U20 100.6(3) . .
K14 K7 U20 57.7(4) 3_666 .
O29 K8 O94 115.4(12) 3_576 .
O29 K8 O60 116.2(12) 3_576 .
O94 K8 O60 64.7(11) . .
O29 K8 O87 58.8(10) 3_576 3_576
O94 K8 O87 138.4(12) . 3_576
O60 K8 O87 156.9(11) . 3_576
O29 K8 O60 51.6(11) 3_576 3_576
O94 K8 O60 126.2(12) . 3_576
O60 K8 O60 76.8(12) . 3_576
O87 K8 O60 84.6(11) 3_576 3_576
O29 K8 O43 79.4(10) 3_576 3_576
O94 K8 O43 165.2(13) . 3_576
O60 K8 O43 110.2(11) . 3_576
O87 K8 O43 47.9(10) 3_576 3_576
O60 K8 O43 62.4(10) 3_576 3_576
O29 K8 O34 69.1(10) 3_576 .
O94 K8 O34 60.4(10) . .
O60 K8 O34 57.0(11) . .
O87 K8 O34 127.4(11) 3_576 .
O60 K8 O34 67.6(10) 3_576 .
O43 K8 O34 130.0(11) 3_576 .
O29 K8 P3 25.3(7) 3_576 3_576
O94 K8 P3 122.7(10) . 3_576
O60 K8 P3 96.2(9) . 3_576
O87 K8 P3 71.3(8) 3_576 3_576
O60 K8 P3 26.4(8) 3_576 3_576
O43 K8 P3 70.8(8) 3_576 3_576
O34 K8 P3 64.1(8) . 3_576
O29 K8 P4 69.3(8) 3_576 3_576
O94 K8 P4 157.8(10) . 3_576
O60 K8 P4 134.8(9) . 3_576
O87 K8 P4 23.5(7) 3_576 3_576
O60 K8 P4 74.6(8) 3_576 3_576
O43 K8 P4 24.6(8) 3_576 3_576
O34 K8 P4 135.4(9) . 3_576
P3 K8 P4 71.5(5) 3_576 3_576
O29 K8 U8 97.0(8) 3_576 .
O94 K8 U8 40.3(8) . .
O60 K8 U8 38.6(7) . .
O87 K8 U8 154.2(9) 3_576 .
O60 K8 U8 86.3(8) 3_576 .
O43 K8 U8 143.0(9) 3_576 .
O34 K8 U8 28.0(7) . .
P3 K8 U8 90.3(5) 3_576 .
P4 K8 U8 160.7(6) 3_576 .
O29 K8 U8 75.5(8) 3_576 3_576
O94 K8 U8 146.4(10) . 3_576
O60 K8 U8 81.9(8) . 3_576
O87 K8 U8 75.0(8) 3_576 3_576
O60 K8 U8 34.9(7) 3_576 3_576
O43 K8 U8 33.6(7) 3_576 3_576
O34 K8 U8 99.4(8) . 3_576
P3 K8 U8 55.0(4) 3_576 3_576
P4 K8 U8 54.9(4) 3_576 3_576
U8 K8 U8 109.5(4) . 3_576
O29 K8 U18 32.7(7) 3_576 3_576
O94 K8 U18 116.2(9) . 3_576
O60 K8 U18 148.4(9) . 3_576
O87 K8 U18 34.7(7) 3_576 3_576
O60 K8 U18 79.4(8) 3_576 3_576
O43 K8 U18 75.8(8) 3_576 3_576
O34 K8 U18 94.7(8) . 3_576
P3 K8 U18 55.4(4) 3_576 3_576
P4 K8 U18 55.0(4) 3_576 3_576
U8 K8 U18 119.7(4) . 3_576
U8 K8 U18 90.3(3) 3_576 3_576
O154 K9 O84 138.2(14) 3_676 3_676
O154 K9 O164 118.4(16) 3_676 .
O84 K9 O164 97.9(15) 3_676 .
O154 K9 O56 92.2(13) 3_676 3_676
O84 K9 O56 49.8(11) 3_676 3_676
O164 K9 O56 147.6(16) . 3_676
O154 K9 O27 88.6(13) 3_676 .
O84 K9 O27 123.1(11) 3_676 .
O164 K9 O27 73.4(13) . .
O56 K9 O27 120.8(10) 3_676 .
O154 K9 O45 111.2(13) 3_676 3_676
O84 K9 O45 63.0(10) 3_676 3_676
O164 K9 O45 66.8(14) . 3_676
O56 K9 O45 93.5(10) 3_676 3_676
O27 K9 O45 140.2(11) . 3_676
O154 K9 O51 126.1(13) 3_676 .
O84 K9 O51 68.6(10) 3_676 .
O164 K9 O51 91.2(14) . .
O56 K9 O51 77.4(10) 3_676 .
O27 K9 O51 56.0(9) . .
O45 K9 O51 122.0(11) 3_676 .
O154 K9 P7 116.3(12) 3_676 3_676
O84 K9 P7 24.1(9) 3_676 3_676
O164 K9 P7 122.0(13) . 3_676
O56 K9 P7 25.6(7) 3_676 3_676
O27 K9 P7 125.8(8) . 3_676
O45 K9 P7 76.9(8) 3_676 3_676
O51 K9 P7 71.2(7) . 3_676
O154 K9 U10 104.6(11) 3_676 .
O84 K9 U10 92.3(8) 3_676 .
O164 K9 U10 93.5(12) . .
O56 K9 U10 88.3(7) 3_676 .
O27 K9 U10 35.4(6) . .
O45 K9 U10 144.1(9) 3_676 .
O51 K9 U10 24.4(6) . .
P7 K9 U10 90.5(5) 3_676 .
O154 K9 U14 140.9(11) 3_676 3_676
O84 K9 U14 34.9(8) 3_676 3_676
O164 K9 U14 69.6(12) . 3_676
O56 K9 U14 80.1(8) 3_676 3_676
O27 K9 U14 128.2(9) . 3_676
O45 K9 U14 32.8(7) 3_676 3_676
O51 K9 U14 89.7(7) . 3_676
P7 K9 U14 56.1(4) 3_676 3_676
U10 K9 U14 113.3(4) . 3_676
O154 K9 K13 116.7(11) 3_676 .
O84 K9 K13 104.7(10) 3_676 .
O164 K9 K13 36.4(12) . .
O56 K9 K13 139.0(9) 3_676 .
O27 K9 K13 39.7(7) . .
O45 K9 K13 101.3(9) 3_676 .
O51 K9 K13 62.2(7) . .
P7 K9 K13 123.3(6) 3_676 .
U10 K9 K13 57.9(4) . .
U14 K9 K13 92.1(5) 3_676 .
O154 K9 K10 155.2(12) 3_676 .
O84 K9 K10 34.8(8) 3_676 .
O164 K9 K10 84.3(13) . .
O56 K9 K10 68.3(8) 3_676 .
O27 K9 K10 88.6(8) . .
O45 K9 K10 86.1(8) 3_676 .
O51 K9 K10 37.0(7) . .
P7 K9 K10 48.5(4) 3_676 .
U10 K9 K10 61.3(3) . .
U14 K9 K10 53.3(3) 3_676 .
K13 K9 K10 74.8(5) . .
O161 K10 O87 105.4(16) . 3_676
O161 K10 O84 133.4(19) . 3_676
O87 K10 O84 79.2(11) 3_676 3_676
O161 K10 O80 152.0(17) . 3_676
O87 K10 O80 50.2(10) 3_676 3_676
O84 K10 O80 62.7(11) 3_676 3_676
O161 K10 O51 80.4(16) . .
O87 K10 O51 137.1(12) 3_676 .
O84 K10 O51 67.9(10) 3_676 .
O80 K10 O51 126.1(11) 3_676 .
O161 K10 O83 93.8(17) . 3_676
O87 K10 O83 58.9(10) 3_676 3_676
O84 K10 O83 48.2(10) 3_676 3_676
O80 K10 O83 84.3(10) 3_676 3_676
O51 K10 O83 78.5(10) . 3_676
O161 K10 P4 127.9(15) . 3_676
O87 K10 P4 24.5(7) 3_676 3_676
O84 K10 P4 71.5(9) 3_676 3_676
O80 K10 P4 25.9(7) 3_676 3_676
O51 K10 P4 139.3(9) . 3_676
O83 K10 P4 71.7(8) 3_676 3_676
O161 K10 P7 114.3(16) . 3_676
O87 K10 P7 68.7(9) 3_676 3_676
O84 K10 P7 23.4(8) 3_676 3_676
O80 K10 P7 72.9(9) 3_676 3_676
O51 K10 P7 70.4(8) . 3_676
O83 K10 P7 24.8(6) 3_676 3_676
P4 K10 P7 71.0(5) 3_676 3_676
O161 K10 U14 169.0(17) . 3_676
O87 K10 U14 76.2(8) 3_676 3_676
O84 K10 U14 35.6(8) 3_676 3_676
O80 K10 U14 35.1(7) 3_676 3_676
O51 K10 U14 91.1(7) . 3_676
O83 K10 U14 77.6(7) 3_676 3_676
P4 K10 U14 56.2(4) 3_676 3_676
P7 K10 U14 55.7(4) 3_676 3_676
O161 K10 U18 87.4(15) . 3_676
O87 K10 U18 32.1(8) 3_676 3_676
O84 K10 U18 72.6(8) 3_676 3_676
O80 K10 U18 76.0(8) 3_676 3_676
O51 K10 U18 108.8(8) . 3_676
O83 K10 U18 32.6(6) 3_676 3_676
P4 K10 U18 53.5(4) 3_676 3_676
P7 K10 U18 52.5(4) 3_676 3_676
U14 K10 U18 88.8(4) 3_676 3_676
O161 K10 U10 69.6(15) . .
O87 K10 U10 143.4(10) 3_676 .
O84 K10 U10 79.8(8) 3_676 .
O80 K10 U10 137.6(9) 3_676 .
O51 K10 U10 12.0(6) . .
O83 K10 U10 84.9(8) 3_676 .
P4 K10 U10 150.8(6) 3_676 .
P7 K10 U10 80.4(5) 3_676 .
U14 K10 U10 102.5(4) 3_676 .
U18 K10 U10 112.4(4) 3_676 .
O161 K10 K8 81.6(15) . 1_655
O87 K10 K8 36.9(8) 3_676 1_655
O84 K10 K8 116.0(9) 3_676 1_655
O80 K10 K8 70.4(8) 3_676 1_655
O51 K10 K8 156.5(9) . 1_655
O83 K10 K8 87.8(8) 3_676 1_655
P4 K10 K8 49.1(4) 3_676 1_655
P7 K10 K8 104.0(5) 3_676 1_655
U14 K10 K8 104.6(4) 3_676 1_655
U18 K10 K8 55.3(3) 3_676 1_655
U10 K10 K8 149.6(5) . 1_655
O161 K11 O126 90.4(16) 3_676 .
O161 K11 O96 90.7(17) 3_676 3_576
O126 K11 O96 120.4(13) . 3_576
O161 K11 O125 64.9(16) 3_676 3_676
O126 K11 O125 130.7(13) . 3_676
O96 K11 O125 102.7(12) 3_576 3_676
O161 K11 O152 140.7(19) 3_676 .
O126 K11 O152 69.5(12) . .
O96 K11 O152 73.1(13) 3_576 .
O125 K11 O152 152.6(14) 3_676 .
O161 K11 O158 113.8(19) 3_676 3_676
O126 K11 O158 79.2(14) . 3_676
O96 K11 O158 149.5(15) 3_576 3_676
O125 K11 O158 74.1(14) 3_676 3_676
O152 K11 O158 95.7(15) . 3_676
O161 K11 O151 127(2) 3_676 .
O126 K11 O151 139.7(19) . .
O96 K11 O151 77.8(18) 3_576 .
O125 K11 O151 67.9(17) 3_676 .
O152 K11 O151 84.8(18) . .
O158 K11 O151 73(2) 3_676 .
O161 K11 O171 158(2) 3_676 3_676
O126 K11 O171 83.8(14) . 3_676
O96 K11 O171 111.0(15) 3_576 3_676
O125 K11 O171 103.1(15) 3_676 3_676
O152 K11 O171 56.3(15) . 3_676
O158 K11 O171 43.8(15) 3_676 3_676
O151 K11 O171 55.9(19) . 3_676
O161 K11 O154 66.6(17) 3_676 3_676
O126 K11 O154 63.2(12) . 3_676
O96 K11 O154 157.3(13) 3_576 3_676
O125 K11 O154 67.8(11) 3_676 3_676
O152 K11 O154 125.0(13) . 3_676
O158 K11 O154 50.3(13) 3_676 3_676
O151 K11 O154 114.7(19) . 3_676
O171 K11 O154 91.5(15) 3_676 3_676
O161 K11 K19 113.9(16) 3_676 3_676
O126 K11 K19 117.6(11) . 3_676
O96 K11 K19 116.0(10) 3_576 3_676
O125 K11 K19 51.2(9) 3_676 3_676
O152 K11 K19 105.3(11) . 3_676
O158 K11 K19 38.5(11) 3_676 3_676
O151 K11 K19 39.6(16) . 3_676
O171 K11 K19 51.9(12) 3_676 3_676
O154 K11 K19 75.2(10) 3_676 3_676
O161 K11 U18 86.1(14) 3_676 .
O126 K11 U18 5.6(8) . .
O96 K11 U18 123.9(10) 3_576 .
O125 K11 U18 125.4(9) 3_676 .
O152 K11 U18 75.0(9) . .
O158 K11 U18 77.8(11) 3_676 .
O151 K11 U18 142.3(17) . .
O171 K11 U18 86.5(11) 3_676 .
O154 K11 U18 58.2(8) 3_676 .
K19 K11 U18 116.3(6) 3_676 .
O161 K11 U17 61.3(15) 3_676 3_676
O126 K11 U17 124.6(10) . 3_676
O96 K11 U17 107.3(9) 3_576 3_676
O125 K11 U17 6.2(7) 3_676 3_676
O152 K11 U17 157.4(11) . 3_676
O158 K11 U17 72.4(11) 3_676 3_676
O151 K11 U17 73.4(15) . 3_676
O171 K11 U17 104.8(12) 3_676 3_676
O154 K11 U17 62.0(8) 3_676 3_676
K19 K11 U17 53.5(5) 3_676 3_676
U18 K11 U17 119.3(5) . 3_676
O179 K12 O129 78.4(15) . .
O179 K12 O128 105.9(16) . .
O129 K12 O128 65.9(11) . .
O179 K12 O150 162.5(18) . .
O129 K12 O150 84.3(13) . .
O128 K12 O150 68.7(13) . .
O179 K12 O104 112.3(16) . 4_575
O129 K12 O104 125.2(12) . 4_575
O128 K12 O104 141.6(11) . 4_575
O150 K12 O104 75.8(13) . 4_575
O179 K12 O166 61.7(17) . 4_575
O129 K12 O166 140.0(14) . 4_575
O128 K12 O166 120.6(14) . 4_575
O150 K12 O166 135.7(16) . 4_575
O104 K12 O166 76.4(14) 4_575 4_575
O179 K12 O103 86.8(14) . 4_575
O129 K12 O103 67.3(11) . 4_575
O128 K12 O103 127.3(11) . 4_575
O150 K12 O103 84.1(12) . 4_575
O104 K12 O103 60.3(10) 4_575 4_575
O166 K12 O103 110.5(14) 4_575 4_575
O179 K12 U19 87.3(14) . .
O129 K12 U19 25.2(8) . .
O128 K12 U19 40.8(7) . .
O150 K12 U19 78.1(11) . .
O104 K12 U19 142.7(9) 4_575 .
O166 K12 U19 139.8(13) 4_575 .
O103 K12 U19 91.1(8) 4_575 .
O179 K12 K4 118.3(13) . .
O129 K12 K4 49.6(8) . .
O128 K12 K4 83.3(8) . .
O150 K12 K4 45.7(10) . .
O104 K12 K4 82.2(9) 4_575 .
O166 K12 K4 155.8(13) 4_575 .
O103 K12 K4 47.5(7) 4_575 .
U19 K12 K4 60.5(4) . .
O179 K12 U4 99.1(13) . 4_575
O129 K12 U4 89.9(9) . 4_575
O128 K12 U4 140.0(9) . 4_575
O150 K12 U4 78.0(10) . 4_575
O104 K12 U4 36.5(7) 4_575 4_575
O166 K12 U4 98.6(12) 4_575 4_575
O103 K12 U4 23.9(7) 4_575 4_575
U19 K12 U4 112.0(5) . 4_575
K4 K12 U4 57.2(3) . 4_575
O179 K12 K5 38.8(13) . 4_575
O129 K12 K5 108.3(9) . 4_575
O128 K12 K5 141.1(9) . 4_575
O150 K12 K5 150.1(12) . 4_575
O104 K12 K5 74.9(8) 4_575 4_575
O166 K12 K5 39.3(11) 4_575 4_575
O103 K12 K5 76.6(7) 4_575 4_575
U19 K12 K5 124.4(5) . 4_575
K4 K12 K5 123.7(5) . 4_575
U4 K12 K5 75.1(4) 4_575 4_575
O179 K12 K17 62.4(13) . 4_575
O129 K12 K17 37.6(9) . 4_575
O128 K12 K17 103.2(9) . 4_575
O150 K12 K17 101.9(11) . 4_575
O104 K12 K17 97.7(9) 4_575 4_575
O166 K12 K17 115.6(12) 4_575 4_575
O103 K12 K17 38.5(8) 4_575 4_575
U19 K12 K17 62.4(5) . 4_575
K4 K12 K17 56.2(5) . 4_575
U4 K12 K17 62.0(4) 4_575 4_575
K5 K12 K17 76.7(5) 4_575 4_575
O2 K13 O61 97.8(13) . .
O2 K13 O177 94(2) . .
O61 K13 O177 134(2) . .
O2 K13 O101 63.5(11) . .
O61 K13 O101 94.9(12) . .
O177 K13 O101 51.9(18) . .
O2 K13 O164 88.4(15) . .
O61 K13 O164 111.0(16) . .
O177 K13 O164 114(2) . .
O101 K13 O164 144.4(16) . .
O2 K13 O27 51.5(10) . .
O61 K13 O27 61.8(11) . .
O177 K13 O27 145(2) . .
O101 K13 O27 102.9(12) . .
O164 K13 O27 71.0(15) . .
O2 K13 O78 102.3(13) . .
O61 K13 O78 51.1(11) . .
O177 K13 O78 82.7(19) . .
O101 K13 O78 54.8(11) . .
O164 K13 O78 159.8(16) . .
O27 K13 O78 102.2(12) . .
O2 K13 P10 25.4(8) . .
O61 K13 P10 78.4(10) . .
O177 K13 P10 119.1(19) . .
O101 K13 P10 81.5(10) . .
O164 K13 P10 80.4(14) . .
O27 K13 P10 26.3(7) . .
O78 K13 P10 102.0(11) . .
O2 K13 P20 100.9(10) . .
O61 K13 P20 24.4(8) . .
O177 K13 P20 109.4(18) . .
O101 K13 P20 75.0(9) . .
O164 K13 P20 134.8(14) . .
O27 K13 P20 80.6(9) . .
O78 K13 P20 26.7(8) . .
P10 K13 P20 89.5(8) . .
O2 K13 U6 31.8(7) . .
O61 K13 U6 103.4(10) . .
O177 K13 U6 67.1(18) . .
O101 K13 U6 32.7(8) . .
O164 K13 U6 114.4(14) . .
O27 K13 U6 79.5(8) . .
O78 K13 U6 81.9(9) . .
P10 K13 U6 54.0(5) . .
P20 K13 U6 93.2(6) . .
O2 K13 U10 77.6(9) . .
O61 K13 U10 30.8(8) . .
O177 K13 U10 157.1(18) . .
O101 K13 U10 105.9(10) . .
O164 K13 U10 87.2(13) . .
O27 K13 U10 31.9(6) . .
O78 K13 U10 78.6(9) . .
P10 K13 U10 53.6(5) . .
P20 K13 U10 52.9(5) . .
U6 K13 U10 97.1(5) . .
O2 K13 U4 83.9(9) . .
O61 K13 U4 73.9(8) . .
O177 K13 U4 63.1(16) . .
O101 K13 U4 27.2(7) . .
O164 K13 U4 171.4(14) . .
O27 K13 U4 106.5(9) . .
O78 K13 U4 27.8(7) . .
P10 K13 U4 94.0(6) . .
P20 K13 U4 50.9(5) . .
U6 K13 U4 57.1(3) . .
U10 K13 U4 94.6(5) . .
O20 K14 O180 93(2) 3_666 .
O20 K14 O133 130.5(14) 3_666 .
O180 K14 O133 106(2) . .
O20 K14 O121 30.8(12) 3_666 3_666
O180 K14 O121 122(2) . 3_666
O133 K14 O121 121.4(12) . 3_666
O20 K14 O153 98.0(16) 3_666 3_666
O180 K14 O153 127(2) . 3_666
O133 K14 O153 105.4(14) . 3_666
O121 K14 O153 72.4(14) 3_666 3_666
O20 K14 O122 56.0(13) 3_666 3_666
O180 K14 O122 81.4(19) . 3_666
O133 K14 O122 169.0(14) . 3_666
O121 K14 O122 58.5(11) 3_666 3_666
O153 K14 O122 63.7(13) 3_666 3_666
O20 K14 O131 57.6(12) 3_666 3_666
O180 K14 O131 119(2) . 3_666
O133 K14 O131 73.4(10) . 3_666
O121 K14 O131 55.4(10) 3_666 3_666
O153 K14 O131 110.6(14) 3_666 3_666
O122 K14 O131 110.9(11) 3_666 3_666
O20 K14 O131 97.8(13) 3_666 .
O180 K14 O131 164(2) . .
O133 K14 O131 58.4(10) . .
O121 K14 O131 71.1(10) 3_666 .
O153 K14 O131 62.8(13) 3_666 .
O122 K14 O131 114.3(12) 3_666 .
O131 K14 O131 59.4(12) 3_666 .
O20 K14 P1 139.9(13) 3_666 .
O180 K14 P1 83.2(18) . .
O133 K14 P1 23.3(7) . .
O121 K14 P1 142.8(10) 3_666 .
O153 K14 P1 116.0(12) 3_666 .
O122 K14 P1 158.7(11) 3_666 .
O131 K14 P1 89.4(8) 3_666 .
O131 K14 P1 81.0(8) . .
O20 K14 U20 122.0(12) 3_666 .
O180 K14 U20 138.7(18) . .
O133 K14 U20 35.8(8) . .
O121 K14 U20 97.3(9) 3_666 .
O153 K14 U20 72.7(11) 3_666 .
O122 K14 U20 134.5(10) 3_666 .
O131 K14 U20 72.3(7) 3_666 .
O131 K14 U20 26.3(6) . .
P1 K14 U20 56.3(4) . .
O20 K14 U16 33.4(11) 3_666 3_666
O180 K14 U16 92.4(18) . 3_666
O133 K14 U16 158.0(10) . 3_666
O121 K14 U16 36.6(7) 3_666 3_666
O153 K14 U16 72.0(11) 3_666 3_666
O122 K14 U16 24.0(7) 3_666 3_666
O131 K14 U16 86.9(7) 3_666 3_666
O131 K14 U16 103.2(8) . 3_666
P1 K14 U16 172.0(8) . 3_666
U20 K14 U16 128.8(6) . 3_666
O20 K14 U20 34.2(10) 3_666 3_666
O180 K14 U20 115.7(19) . 3_666
O133 K14 U20 97.8(9) . 3_666
O121 K14 U20 33.6(8) 3_666 3_666
O153 K14 U20 101.4(11) 3_666 3_666
O122 K14 U20 86.4(9) 3_666 3_666
O131 K14 U20 24.6(6) 3_666 3_666
O131 K14 U20 70.0(7) . 3_666
P1 K14 U20 113.7(6) . 3_666
U20 K14 U20 90.2(4) . 3_666
U16 K14 U20 62.4(3) 3_666 3_666
O157 K15 O145 76.5(12) . 4_676
O157 K15 O57 145.5(15) . .
O145 K15 O57 130.6(13) 4_676 .
O157 K15 O110 132.1(13) . .
O145 K15 O110 69.8(11) 4_676 .
O57 K15 O110 61.6(11) . .
O157 K15 O15 96.1(13) . .
O145 K15 O15 153.1(13) 4_676 .
O57 K15 O15 49.7(10) . .
O110 K15 O15 98.8(12) . .
O157 K15 O8 58.6(11) . .
O145 K15 O8 96.0(11) 4_676 .
O57 K15 O8 93.5(11) . .
O110 K15 O8 91.7(11) . .
O15 K15 O8 59.1(10) . .
O157 K15 O19 79.6(11) . .
O145 K15 O19 61.7(10) 4_676 .
O57 K15 O19 94.7(11) . .
O110 K15 O19 54.7(10) . .
O15 K15 O19 91.6(11) . .
O8 K15 O19 44.6(9) . .
O157 K15 P8 121.7(12) . .
O145 K15 P8 145.5(11) 4_676 .
O57 K15 P8 23.8(7) . .
O110 K15 P8 77.3(10) . .
O15 K15 P8 26.2(7) . .
O8 K15 P8 74.7(8) . .
O19 K15 P8 91.1(9) . .
O157 K15 P12 71.3(10) . .
O145 K15 P12 79.9(9) 4_676 .
O57 K15 P12 91.0(9) . .
O110 K15 P12 70.0(8) . .
O15 K15 P12 73.2(8) . .
O8 K15 P12 23.6(6) . .
O19 K15 P12 21.5(6) . .
P8 K15 P12 79.6(6) . .
O157 K15 U21 158.0(11) . .
O145 K15 U21 98.8(9) 4_676 .
O57 K15 U21 31.9(7) . .
O110 K15 U21 31.6(7) . .
O15 K15 U21 78.3(8) . .
O8 K15 U21 101.2(8) . .
O19 K15 U21 79.2(7) . .
P8 K15 U21 52.7(4) . .
P12 K15 U21 86.7(5) . .
O157 K15 U2 70.3(10) . .
O145 K15 U2 125.8(10) 4_676 .
O57 K15 U2 75.7(8) . .
O110 K15 U2 103.5(10) . .
O15 K15 U2 30.9(6) . .
O8 K15 U2 30.0(6) . .
O19 K15 U2 71.0(8) . .
P8 K15 U2 52.6(4) . .
P12 K15 U2 49.7(4) . .
U21 K15 U2 96.8(5) . .
O157 K15 K2 34.4(9) . 2_546
O145 K15 K2 108.2(10) 4_676 2_546
O57 K15 K2 120.3(10) . 2_546
O110 K15 K2 160.0(10) . 2_546
O15 K15 K2 74.0(8) . 2_546
O8 K15 K2 68.5(7) . 2_546
O19 K15 K2 106.1(8) . 2_546
P8 K15 K2 99.2(6) . 2_546
P12 K15 K2 90.0(6) . 2_546
U21 K15 K2 151.8(7) . 2_546
U2 K15 K2 60.7(4) . 2_546
O180 K16 O3 120(2) . .
O180 K16 O28 68.8(19) . 2_546
O3 K16 O28 109.7(11) . 2_546
O180 K16 O54 74(2) . .
O3 K16 O54 57.9(10) . .
O28 K16 O54 124.0(12) 2_546 .
O180 K16 O63 96.1(19) . .
O3 K16 O63 78.7(10) . .
O28 K16 O63 164.8(12) 2_546 .
O54 K16 O63 49.1(9) . .
O180 K16 O57 154(2) . .
O3 K16 O57 47.9(9) . .
O28 K16 O57 134.6(11) 2_546 .
O54 K16 O57 81.1(10) . .
O63 K16 O57 60.4(9) . .
O180 K16 P1 82.6(18) . .
O3 K16 P1 68.4(8) . .
O28 K16 P1 145.8(11) 2_546 .
O54 K16 P1 24.6(7) . .
O63 K16 P1 24.7(7) . .
O57 K16 P1 71.2(8) . .
O180 K16 P8 140(2) . .
O3 K16 P8 23.2(7) . .
O28 K16 P8 123.0(9) 2_546 .
O54 K16 P8 68.8(8) . .
O63 K16 P8 69.5(7) . .
O57 K16 P8 24.7(6) . .
P1 K16 P8 69.2(5) . .
O180 K16 U3 85.8(19) . .
O3 K16 U3 34.6(7) . .
O28 K16 U3 103.5(9) 2_546 .
O54 K16 U3 32.9(7) . .
O63 K16 U3 76.0(7) . .
O57 K16 U3 77.3(7) . .
P1 K16 U3 54.5(4) . .
P8 K16 U3 55.1(4) . .
O180 K16 K18 43.1(18) . .
O3 K16 K18 90.2(10) . .
O28 K16 K18 47.0(9) 2_546 .
O54 K16 K18 77.2(9) . .
O63 K16 K18 122.5(10) . .
O57 K16 K18 138.0(10) . .
P1 K16 K18 99.1(7) . .
P8 K16 K18 113.2(7) . .
U3 K16 K18 65.0(5) . .
O180 K16 U21 127.5(18) . .
O3 K16 U21 72.2(8) . .
O28 K16 U21 161.1(10) 2_546 .
O54 K16 U21 73.6(8) . .
O63 K16 U21 32.6(6) . .
O57 K16 U21 33.5(6) . .
P1 K16 U21 53.0(4) . .
P8 K16 U21 52.9(4) . .
U3 K16 U21 88.5(4) . .
K18 K16 U21 150.7(7) . .
O180 K16 K1 118.5(18) . .
O3 K16 K1 38.6(7) . .
O28 K16 K1 73.9(8) 2_546 .
O54 K16 K1 89.8(8) . .
O63 K16 K1 116.7(8) . .
O57 K16 K1 68.6(7) . .
P1 K16 K1 106.0(6) . .
P8 K16 K1 49.6(4) . .
U3 K16 K1 57.7(3) . .
K18 K16 K1 75.7(6) . .
U21 K16 K1 101.4(5) . .
O103 K17 O129 73.2(12) . 4_676
O103 K17 O156 115.4(17) . 2_556
O129 K17 O156 71.1(15) 4_676 2_556
O103 K17 O177 67.9(17) . .
O129 K17 O177 124.6(19) 4_676 .
O156 K17 O177 92(2) 2_556 .
O103 K17 K4 48.7(9) . 4_676
O129 K17 K4 49.4(8) 4_676 4_676
O156 K17 K4 120.3(14) 2_556 4_676
O177 K17 K4 116.0(17) . 4_676
O103 K17 U19 88.6(10) . 4_676
O129 K17 U19 16.5(8) 4_676 4_676
O156 K17 U19 68.0(13) 2_556 4_676
O177 K17 U19 139.1(16) . 4_676
K4 K17 U19 56.4(4) 4_676 4_676
O103 K17 U4 8.5(8) . .
O129 K17 U4 81.7(10) 4_676 .
O156 K17 U4 119.4(15) 2_556 .
O177 K17 U4 61.4(15) . .
K4 K17 U4 54.6(4) 4_676 .
U19 K17 U4 97.1(5) 4_676 .
O103 K17 K12 47.5(9) . 4_676
O129 K17 K12 35.2(9) 4_676 4_676
O156 K17 K12 73.5(13) 2_556 4_676
O177 K17 K12 89.7(16) . 4_676
K4 K17 K12 56.2(5) 4_676 4_676
U19 K17 K12 51.3(4) 4_676 4_676
U4 K17 K12 54.9(4) . 4_676
O52 K18 O100 126.9(15) 2_546 .
O52 K18 O180 114(2) 2_546 .
O100 K18 O180 90(2) . .
O52 K18 O163 83.4(17) 2_546 .
O100 K18 O163 118.4(19) . .
O180 K18 O163 129(2) . .
O52 K18 O28 59.4(11) 2_546 2_546
O100 K18 O28 94.8(13) . 2_546
O180 K18 O28 66(2) . 2_546
O163 K18 O28 141.1(18) . 2_546
O52 K18 O174 84.6(16) 2_546 3_666
O100 K18 O174 148.5(18) . 3_666
O180 K18 O174 73(2) . 3_666
O163 K18 O174 60.9(19) . 3_666
O28 K18 O174 101.4(17) 2_546 3_666
O52 K18 O71 58.9(11) 2_546 2_546
O100 K18 O71 68.2(11) . 2_546
O180 K18 O71 114(2) . 2_546
O163 K18 O71 115.8(17) . 2_546
O28 K18 O71 56.2(10) 2_546 2_546
O174 K18 O71 142.9(18) 3_666 2_546
O52 K18 U5 38.4(8) 2_546 2_546
O100 K18 U5 97.9(11) . 2_546
O180 K18 U5 93(2) . 2_546
O163 K18 U5 121.0(15) . 2_546
O28 K18 U5 27.2(6) 2_546 2_546
O174 K18 U5 108.9(16) 3_666 2_546
O71 K18 U5 37.5(7) 2_546 2_546
O52 K18 K16 103.2(12) 2_546 .
O100 K18 K16 63.4(10) . .
O180 K18 K16 41.9(18) . .
O163 K18 K16 170.3(16) . .
O28 K18 K16 44.0(8) 2_546 .
O174 K18 K16 112.2(16) 3_666 .
O71 K18 K16 73.8(9) 2_546 .
U5 K18 K16 66.8(6) 2_546 .
O52 K18 U3 135.3(11) 2_546 .
O100 K18 U3 11.1(8) . .
O180 K18 U3 79.3(17) . .
O163 K18 U3 122.4(15) . .
O28 K18 U3 94.2(9) 2_546 .
O174 K18 U3 138.8(15) 3_666 .
O71 K18 U3 76.6(8) 2_546 .
U5 K18 U3 102.4(6) 2_546 .
K16 K18 U3 57.4(5) . .
O52 K18 K14 141.2(12) 2_546 .
O100 K18 K14 80.2(10) . .
O180 K18 K14 30.0(18) . .
O163 K18 K14 109.3(15) . .
O28 K18 K14 95.1(9) 2_546 .
O174 K18 K14 71.7(14) 3_666 .
O71 K18 K14 133.2(10) 2_546 .
U5 K18 K14 122.3(8) 2_546 .
K16 K18 K14 61.2(5) . .
U3 K18 K14 69.1(5) . .
O174 K19 O158 157(2) . .
O174 K19 O151 77(2) . 3_676
O158 K19 O151 86(2) . 3_676
O174 K19 O38 124.8(19) . .
O158 K19 O38 78.0(15) . .
O151 K19 O38 122(2) 3_676 .
O174 K19 O41 70.3(17) . 4_675
O158 K19 O41 91.5(16) . 4_675
O151 K19 O41 81(2) 3_676 4_675
O38 K19 O41 152.9(15) . 4_675
O174 K19 O123 75.2(18) . .
O158 K19 O123 122.1(17) . .
O151 K19 O123 92(2) 3_676 .
O38 K19 O123 54.7(11) . .
O41 K19 O123 145.4(14) 4_675 .
O174 K19 O182 94(2) . 3_676
O158 K19 O182 95(2) . 3_676
O151 K19 O182 156(2) 3_676 3_676
O38 K19 O182 81.3(17) . 3_676
O41 K19 O182 74.8(16) 4_675 3_676
O123 K19 O182 107.1(17) . 3_676
O174 K19 O125 114(2) . .
O158 K19 O125 72.5(15) . .
O151 K19 O125 67(2) 3_676 .
O38 K19 O125 54.8(11) . .
O41 K19 O125 145.2(14) 4_675 .
O123 K19 O125 54.2(11) . .
O182 K19 O125 135.8(17) 3_676 .
O174 K19 O171 112(2) . .
O158 K19 O171 44.7(16) . .
O151 K19 O171 59(2) 3_676 .
O38 K19 O171 122.2(15) . .
O41 K19 O171 55.3(14) 4_675 .
O123 K19 O171 145.2(17) . .
O182 K19 O171 106.2(19) 3_676 .
O125 K19 O171 94.2(15) . .
O174 K19 P17 114.2(18) . .
O158 K19 P17 89.1(14) . .
O151 K19 P17 143(2) 3_676 .
O38 K19 P17 22.0(9) . .
O41 K19 P17 135.8(13) 4_675 .
O123 K19 P17 59.8(10) . .
O182 K19 P17 61.2(14) 3_676 .
O125 K19 P17 76.1(9) . .
O171 K19 P17 132.8(13) . .
O174 K19 U17 108.6(17) . .
O158 K19 U17 86.5(14) . .
O151 K19 U17 87.9(19) 3_676 .
O38 K19 U17 36.4(9) . .
O41 K19 U17 169.2(12) 4_675 .
O123 K19 U17 35.6(8) . .
O182 K19 U17 115.9(15) 3_676 .
O125 K19 U17 24.8(7) . .
O171 K19 U17 117.6(13) . .
P17 K19 U17 54.8(5) . .
O174 K19 K11 123.6(19) . 3_676
O158 K19 K11 45.2(14) . 3_676
O151 K19 K11 47.1(17) 3_676 3_676
O38 K19 K11 86.0(10) . 3_676
O41 K19 K11 104.3(11) 4_675 3_676
O123 K19 K11 95.6(11) . 3_676
O182 K19 K11 140.1(15) 3_676 3_676
O125 K19 K11 43.0(8) . 3_676
O171 K19 K11 51.3(12) . 3_676
P17 K19 K11 107.1(8) . 3_676
U17 K19 K11 67.1(5) . 3_676
O63 P1 O133 109(2) . .
O63 P1 O54 112(2) . .
O133 P1 O54 112(2) . .
O63 P1 K7 56.3(12) . .
O133 P1 K7 54.4(14) . .
O54 P1 K7 141.6(15) . .
O63 P1 K16 58.2(13) . .
O133 P1 K16 122.6(15) . .
O54 P1 K16 54.8(15) . .
K7 P1 K16 99.0(6) . .
O63 P1 K14 104.5(14) . .
O133 P1 K14 47.0(13) . .
O54 P1 K14 72.3(14) . .
K7 P1 K14 75.8(5) . .
K16 P1 K14 79.8(6) . .
O42 P2 O40 113(2) . .
O42 P2 O12 113(2) . .
O40 P2 O12 108(2) . .
O42 P2 K5 60.8(14) . 2_546
O40 P2 K5 53.6(16) . 2_546
O12 P2 K5 117.9(15) . 2_546
O42 P2 K6 56.6(15) . .
O40 P2 K6 133.9(16) . .
O12 P2 K6 56.4(14) . .
K5 P2 K6 93.2(5) 2_546 .
O42 P2 K1 130.2(15) . .
O40 P2 K1 49.0(16) . .
O12 P2 K1 58.6(14) . .
K5 P2 K1 80.1(4) 2_546 .
K6 P2 K1 99.9(5) . .
O29 P3 O60 111(2) . .
O29 P3 O46 108(2) . .
O60 P3 O46 112(2) . .
O29 P3 K8 52.9(15) . 3_576
O60 P3 K8 58.4(15) . 3_576
O46 P3 K8 121.6(14) . 3_576
O29 P3 K2 56.1(14) . .
O60 P3 K2 121.3(16) . .
O46 P3 K2 52.6(13) . .
K8 P3 K2 82.3(5) 3_576 .
O87 P4 O43 109(2) . .
O87 P4 O80 114(2) . .
O43 P4 O80 113(2) . .
O87 P4 K10 56.4(15) . 3_676
O43 P4 K10 123.5(16) . 3_676
O80 P4 K10 58.1(14) . 3_676
O87 P4 K8 53.0(15) . 3_576
O43 P4 K8 56.5(14) . 3_576
O80 P4 K8 126.1(15) . 3_576
K10 P4 K8 83.3(5) 3_676 3_576
O99 P5 O4 116(2) . .
O99 P5 O31 111.8(19) . .
O4 P5 O31 108(2) . .
O99 P5 K5 55.3(14) . 2_546
O4 P5 K5 61.0(13) . 2_546
O31 P5 K5 121.3(13) . 2_546
O99 P5 K3 142.0(16) . .
O4 P5 K3 54.5(14) . .
O31 P5 K3 54.7(12) . .
K5 P5 K3 98.6(5) 2_546 .
O7 P6 O24 109(2) . .
O7 P6 O77 109(2) . .
O24 P6 O77 112(2) . .
O7 P6 K1 56.3(14) . 2_556
O24 P6 K1 54.1(15) . 2_556
O77 P6 K1 138.5(15) . 2_556
O7 P6 K2 121.0(15) . .
O24 P6 K2 59.7(15) . .
O77 P6 K2 52.1(15) . .
K1 P6 K2 99.1(5) 2_556 .
O84 P7 O83 112(2) . .
O84 P7 O56 106(2) . .
O83 P7 O56 111(2) . .
O84 P7 K9 51.6(16) . 3_676
O83 P7 K9 128.3(15) . 3_676
O56 P7 K9 54.8(14) . 3_676
O84 P7 K10 52.5(16) . 3_676
O83 P7 K10 59.4(14) . 3_676
O56 P7 K10 121.3(15) . 3_676
K9 P7 K10 84.8(6) 3_676 3_676
O3 P8 O57 111.2(19) . .
O3 P8 O15 110.5(19) . .
O57 P8 O15 109(2) . .
O3 P8 K1 53.6(13) . .
O57 P8 K1 121.2(14) . .
O15 P8 K1 57.3(13) . .
O3 P8 K16 48.1(14) . .
O57 P8 K16 63.4(13) . .
O15 P8 K16 121.5(14) . .
K1 P8 K16 77.5(5) . .
O3 P8 K15 134.8(15) . .
O57 P8 K15 51.0(14) . .
O15 P8 K15 58.2(14) . .
K1 P8 K15 96.8(6) . .
K16 P8 K15 97.2(7) . .
O70 P9 O138 114(2) . .
O70 P9 O68 108(2) . .
O138 P9 O68 112(2) . .
O89 P10 O2 116(2) . .
O89 P10 O27 118(2) . .
O2 P10 O27 109(2) . .
O89 P10 K13 145.4(18) . .
O2 P10 K13 50.7(15) . .
O27 P10 K13 58.6(14) . .
O32 P11 O71 124(3) . .
O32 P11 O48 114(3) . .
O71 P11 O48 109(2) . .
O32 P11 K1 155(2) . 2_556
O71 P11 K1 54.8(14) . 2_556
O48 P11 K1 54.9(14) . 2_556
O19 P12 O139 116(2) . .
O19 P12 O8 112(2) . .
O139 P12 O8 110(2) . .
O19 P12 K15 60.4(15) . .
O139 P12 K15 145.7(18) . .
O8 P12 K15 53.8(13) . .
O1 P13 O72 113(2) . .
O1 P13 O17 111(2) . .
O72 P13 O17 114(2) . .
O140 P14 O130 127(3) . .
O140 P14 O69 117(3) . .
O130 P14 O69 111(3) . .
O141 P15 O91 126(3) . .
O141 P15 O14 111(3) . .
O91 P15 O14 110(2) . .
O141 P15 K3 150(2) . .
O91 P15 K3 56.2(14) . .
O14 P15 K3 54.4(13) . .
O143 P16 O47 117(3) . .
O143 P16 O135 117(3) . .
O47 P16 O135 107(2) . .
O143 P16 K7 151(2) . .
O47 P16 K7 57.9(15) . .
O135 P16 K7 50.8(16) . .
O95 P17 O38 122(3) . .
O95 P17 O45 116(3) . .
O38 P17 O45 114(2) . .
O95 P17 K19 82(2) . .
O38 P17 K19 46.3(16) . .
O45 P17 K19 121.6(17) . .
O93 P18 O55 109(3) . .
O93 P18 O62 121(3) . .
O55 P18 O62 118(3) . .
O93 P18 K6 58.9(19) . .
O55 P18 K6 52.6(15) . .
O62 P18 K6 161(2) . .
O142 P19 O136 126(3) . .
O142 P19 O117 120(3) . .
O136 P19 O117 112(3) . .
O144 P20 O61 130(3) . .
O144 P20 O78 117(3) . .
O61 P20 O78 112(2) . .
O144 P20 K13 172(3) . .
O61 P20 K13 49.4(15) . .
O78 P20 K13 62.2(16) . .
P13 O1 U3 132(2) . .
P10 O2 U6 132(2) . .
P10 O2 K13 104.0(18) . .
U6 O2 K13 107.7(14) . .
P8 O3 U3 132.5(19) . .
P8 O3 K1 101.1(16) . .
U3 O3 K1 103.6(12) . .
P8 O3 K16 108.7(18) . .
U3 O3 K16 104.5(12) . .
K1 O3 K16 102.7(11) . .
P5 O4 U13 137.0(19) . .
P5 O4 K3 100.9(16) . .
U13 O4 K3 104.5(11) . .
P5 O4 K5 93.8(15) . 2_546
U13 O4 K5 98.8(11) . 2_546
K3 O4 K5 125.5(11) . 2_546
O94 O6 U8 76(2) . .
O94 O6 U22 68.8(19) . .
U8 O6 U22 126.3(18) . .
P6 O7 U6 136.7(19) . .
P6 O7 K1 98.9(16) . 2_556
U6 O7 K1 102.0(11) . 2_556
P12 O8 U2 129(2) . .
P12 O8 K15 102.6(16) . .
U2 O8 K15 105.6(11) . .
O33 O9 U15 70.5(17) . .
O33 O9 U2 68.8(18) . .
U15 O9 U2 126.0(15) . .
O33 O9 K6 163(2) . .
U15 O9 K6 119.3(14) . .
U2 O9 K6 109.7(13) . .
P2 O12 U2 130(2) . .
P2 O12 K6 98.7(18) . .
U2 O12 K6 106.7(12) . .
P2 O12 K1 96.7(16) . .
U2 O12 K1 100.2(12) . .
K6 O12 K1 128.3(12) . .
P15 O14 U11 132(2) . .
P15 O14 K3 99.0(16) . .
U11 O14 K3 108.2(12) . .
P8 O15 U2 131.6(19) . .
P8 O15 K1 95.1(15) . .
U2 O15 K1 106.9(12) . .
P8 O15 K15 95.6(16) . .
U2 O15 K15 106.4(12) . .
K1 O15 K15 123.3(12) . .
P13 O17 U11 133(2) . .
O35 O18 U4 71(2) . .
O35 O18 U7 73(2) . .
U4 O18 U7 128.3(16) . .
O35 O18 K4 78(2) . 4_676
U4 O18 K4 103.1(12) . 4_676
U7 O18 K4 104.5(13) . 4_676
P12 O19 U7 133(2) . .
P12 O19 K15 98.1(17) . .
U7 O19 K15 107.4(12) . .
O121 O20 U16 76(2) . .
O121 O20 U20 69(2) . .
U16 O20 U20 127(2) . .
O121 O20 K14 81(3) . 3_666
U16 O20 K14 106.1(19) . 3_666
U20 O20 K14 106.2(17) . 3_666
O101 O22 U6 71(2) . .
O101 O22 U4 70.6(19) . .
U6 O22 U4 124.0(16) . .
O101 O22 K5 122(2) . .
U6 O22 K5 88.4(11) . .
U4 O22 K5 147.0(16) . .
P6 O24 U12 130(2) . .
P6 O24 K1 100.7(19) . 2_556
U12 O24 K1 109.9(13) . 2_556
P6 O24 K2 95.1(16) . .
U12 O24 K2 96.1(12) . .
K1 O24 K2 128.2(12) 2_556 .
U7 O25 K4 107.2(14) . 4_676
O79 O26 U13 74(2) . .
O79 O26 U9 74(2) . .
U13 O26 U9 126.5(15) . .
O79 O26 K3 160(3) . .
U13 O26 K3 110.4(13) . .
U9 O26 K3 114.9(14) . .
P10 O27 U10 132.4(19) . .
P10 O27 K9 121.8(17) . .
U10 O27 K9 96.8(11) . .
P10 O27 K13 95.1(16) . .
U10 O27 K13 103.0(12) . .
K9 O27 K13 102.7(11) . .
U5 O28 K16 139.3(15) . 2_556
U5 O28 K18 102.3(14) . 2_556
K16 O28 K18 89.0(11) 2_556 2_556
P3 O29 U18 136(2) . .
P3 O29 K8 101.9(18) . 3_576
U18 O29 K8 107.4(12) . 3_576
P3 O29 K2 98.8(16) . .
U18 O29 K2 103.7(12) . .
K8 O29 K2 105.5(11) 3_576 .
P5 O31 U11 131.9(17) . .
P5 O31 K3 99.5(14) . .
U11 O31 K3 105.7(11) . .
O9 O33 U2 72.7(18) . .
O9 O33 U15 70.8(19) . .
U2 O33 U15 129.1(16) . .
U8 O34 K2 142.8(18) . 3_576
U8 O34 K8 96.8(14) . .
K2 O34 K8 98.8(11) 3_576 .
O18 O35 U4 73(2) . .
O18 O35 U7 72(2) . .
U4 O35 U7 128.7(17) . .
O18 O35 K4 72(2) . 4_676
U4 O35 K4 101.3(13) . 4_676
U7 O35 K4 101.6(13) . 4_676
O74 O36 U17 74.5(19) . .
O74 O36 U10 69.9(18) . .
U17 O36 U10 128.2(15) . .
P17 O38 U17 133(2) . .
P17 O38 K19 112(2) . .
U17 O38 K19 94.6(14) . .
P2 O40 U3 132(2) . .
P2 O40 K1 107(2) . .
U3 O40 K1 103.5(13) . .
P2 O40 K5 101.5(19) . 2_546
U3 O40 K5 104.4(14) . 2_546
K1 O40 K5 106.0(12) . 2_546
U15 O41 K19 165(2) . 4_576
P2 O42 U13 146(2) . .
P2 O42 K6 99.0(18) . .
U13 O42 K6 102.1(12) . .
P2 O42 K5 94.4(16) . 2_546
U13 O42 K5 100.5(13) . 2_546
K6 O42 K5 115.3(11) . 2_546
P4 O43 U8 138(2) . .
P4 O43 K8 98.9(17) . 3_576
U8 O43 K8 100.8(12) . 3_576
P17 O45 U14 133(2) . .
P17 O45 K9 115(2) . 3_676
U14 O45 K9 100.3(12) . 3_676
P3 O46 U12 135.1(19) . .
P3 O46 K2 101.4(16) . .
U12 O46 K2 103.7(12) . .
P16 O47 U16 131(2) . .
P16 O47 K7 96.7(18) . .
U16 O47 K7 109.7(14) . .
P11 O48 U6 131(2) . .
P11 O48 K1 97.9(18) . 2_556
U6 O48 K1 104.7(13) . 2_556
P11 O48 K5 123(2) . .
U6 O48 K5 92.4(12) . .
K1 O48 K5 103.6(11) 2_556 .
O123 O50 U16 70(2) . .
O123 O50 U17 68(2) . .
U16 O50 U17 126.5(18) . .
U10 O51 K10 146.5(16) . .
U10 O51 K9 108.0(14) . .
K10 O51 K9 105.1(10) . .
O106 O52 U15 74.9(19) . .
O106 O52 U5 72(2) . .
U15 O52 U5 130.2(16) . .
O106 O52 K18 125(2) . 2_556
U15 O52 K18 133.8(16) . 2_556
U5 O52 K18 95.8(13) . 2_556
P1 O54 U3 137(2) . .
P1 O54 K16 100.6(18) . .
U3 O54 K16 103.0(12) . .
P18 O55 U13 140(2) . .
P18 O55 K6 103.1(19) . .
U13 O55 K6 104.5(12) . .
P7 O56 U10 126.4(18) . .
P7 O56 K9 99.5(17) . 3_676
U10 O56 K9 120.7(13) . 3_676
P8 O57 U21 130.6(19) . .
P8 O57 K15 105.2(17) . .
U21 O57 K15 108.2(13) . .
P8 O57 K16 91.9(15) . .
U21 O57 K16 98.5(11) . .
K15 O57 K16 123.8(12) . .
U1 O58 K4 107.8(17) . .
U11 O59 K3 153(2) . 3_566
P3 O60 U8 127(2) . .
P3 O60 K8 133(2) . .
U8 O60 K8 92.4(13) . .
P3 O60 K8 95.1(18) . 3_576
U8 O60 K8 99.9(12) . 3_576
K8 O60 K8 103.2(12) . 3_576
P20 O61 U10 133(2) . .
P20 O61 K13 106.2(19) . .
U10 O61 K13 109.6(14) . .
P1 O63 U21 132.7(18) . .
P1 O63 K7 98.8(15) . .
U21 O63 K7 102.0(10) . .
P1 O63 K16 97.1(15) . .
U21 O63 K16 103.1(11) . .
K7 O63 K16 127.2(11) . .
O75 O65 U1 75(2) . .
O75 O65 U19 70.7(19) . .
U1 O65 U19 131.4(15) . .
O75 O65 K4 71(2) . .
U1 O65 K4 99.0(12) . .
U19 O65 K4 101.7(13) . .
U6 O66 K6 131.1(17) . 2_556
U6 O66 K5 105.5(14) . .
K6 O66 K5 122.2(12) 2_556 .
P9 O68 U8 126.8(19) . .
P14 O69 U20 130(2) . .
P9 O70 U1 129(2) . .
P11 O71 U5 131(2) . .
P11 O71 K1 100.4(17) . 2_556
U5 O71 K1 113.6(14) . 2_556
P11 O71 K18 109(2) . 2_556
U5 O71 K18 86.0(11) . 2_556
K1 O71 K18 118.6(12) 2_556 2_556
P13 O72 U20 137(2) . .
O36 O74 U10 73.0(19) . .
O36 O74 U17 68.6(18) . .
U10 O74 U17 126.3(15) . .
O65 O75 U19 72.5(19) . .
O65 O75 U1 68.1(19) . .
U19 O75 U1 127.6(17) . .
O65 O75 K4 78(2) . .
U19 O75 K4 105.2(13) . .
U1 O75 K4 99.1(13) . .
O92 O76 U14 72(2) . .
O92 O76 U1 70.0(18) . .
U14 O76 U1 123.8(17) . .
P6 O77 U18 136(2) . .
P6 O77 K2 102.0(18) . .
U18 O77 K2 108.8(15) . .
P20 O78 U4 135(2) . .
P20 O78 K13 91.0(18) . .
U4 O78 K13 110.9(15) . .
O26 O79 U13 69(2) . .
O26 O79 U9 69(2) . .
U13 O79 U9 120.7(16) . .
P4 O80 U14 134(2) . .
P4 O80 K10 96.0(16) . 3_676
U14 O80 K10 97.7(12) . 3_676
O116 O82 U11 73(2) . .
O116 O82 U19 71(2) . .
U11 O82 U19 127(2) . .
P7 O83 U18 130.0(19) . .
P7 O83 K10 95.8(16) . 3_676
U18 O83 K10 104.0(12) . 3_676
P7 O84 U14 136(2) . .
P7 O84 K9 104(2) . 3_676
U14 O84 K9 101.9(13) . 3_676
P7 O84 K10 104.1(19) . 3_676
U14 O84 K10 97.7(14) . 3_676
K9 O84 K10 112.1(13) 3_676 3_676
P4 O87 U18 134(2) . .
P4 O87 K8 103.5(19) . 3_576
U18 O87 K8 102.7(12) . 3_576
P4 O87 K10 99.2(18) . 3_676
U18 O87 K10 108.6(13) . 3_676
K8 O87 K10 106.1(12) 3_576 3_676
P10 O89 U18 138(2) . .
O110 O90 U7 75(2) . .
O110 O90 U21 72(2) . .
U7 O90 U21 127.3(15) . .
P15 O91 U9 140(2) . .
P15 O91 K3 98.8(17) . .
U9 O91 K3 110.5(13) . .
O76 O92 U14 69.0(19) . .
O76 O92 U1 72.1(19) . .
U14 O92 U1 123.0(14) . .
P18 O93 U15 146(3) . .
P18 O93 K6 97(2) . .
U15 O93 K6 111.8(17) . .
O6 O94 U22 73(2) . .
O6 O94 U8 67(2) . .
U22 O94 U8 122.6(16) . .
O6 O94 K8 131(2) . .
U22 O94 K8 145.5(17) . .
U8 O94 K8 91.7(12) . .
U22 O96 K11 158.8(18) . 3_576
U2 O98 K2 149(2) . 2_546
P5 O99 U3 139(2) . .
P5 O99 K5 100.1(17) . 2_546
U3 O99 K5 104.4(13) . 2_546
U3 O100 K18 151.5(19) . .
O22 O101 U6 71(2) . .
O22 O101 U4 72.1(19) . .
U6 O101 U4 124.7(15) . .
O22 O101 K13 166(2) . .
U6 O101 K13 105.7(13) . .
U4 O101 K13 119.0(14) . .
U4 O103 K17 157.7(19) . .
U4 O103 K4 107.0(15) . 4_676
K17 O103 K4 87.4(12) . 4_676
U4 O103 K12 105.2(15) . 4_676
K17 O103 K12 94.1(12) . 4_676
K4 O103 K12 78.8(9) 4_676 4_676
U4 O104 K12 100.8(13) . 4_676
O108 O105 U12 70(2) . .
O108 O105 U5 73.3(19) . .
U12 O105 U5 124.8(14) . .
O108 O105 K1 171(2) . 2_556
U12 O105 K1 109.0(12) . 2_556
U5 O105 K1 113.5(13) . 2_556
O52 O106 U15 70(2) . .
O52 O106 U5 73.6(19) . .
U15 O106 U5 127.9(15) . .
O105 O108 U12 75(2) . .
O105 O108 U5 72(2) . .
U12 O108 U5 127.1(16) . .
O90 O110 U21 72(2) . .
O90 O110 U7 69.9(19) . .
U21 O110 U7 124.1(16) . .
O90 O110 K15 167(3) . .
U21 O110 K15 105.5(13) . .
U7 O110 K15 119.9(14) . .
O114 O113 U9 70(2) . .
O114 O113 U22 71.8(19) . .
U9 O113 U22 129.1(18) . .
O113 O114 U9 70.0(19) . .
O113 O114 U22 69(2) . .
U9 O114 U22 127.0(17) . .
O82 O116 U11 69(2) . .
O82 O116 U19 72(2) . .
U11 O116 U19 124.0(15) . .
P19 O117 U12 135(2) . .
O20 O121 U20 74(2) . .
O20 O121 U16 67(2) . .
U20 O121 U16 124.4(16) . .
O20 O121 K7 165(3) . .
U20 O121 K7 112.3(14) . .
U16 O121 K7 115.3(15) . .
O20 O121 K14 69(2) . 3_666
U20 O121 K14 103.1(14) . 3_666
U16 O121 K14 98.2(12) . 3_666
K7 O121 K14 97.0(12) . 3_666
U16 O122 K14 111.9(17) . 3_666
O50 O123 U17 75(2) . .
O50 O123 U16 72(2) . .
U17 O123 U16 133.4(19) . .
O50 O123 K19 123(3) . .
U17 O123 K19 92.8(13) . .
U16 O123 K19 133.0(17) . .
U17 O125 K11 163.0(19) . 3_676
U17 O125 K19 99.5(17) . .
K11 O125 K19 85.8(11) 3_676 .
U18 O126 K11 166(2) . .
U19 O128 K12 92.2(10) . .
U19 O129 K12 114.7(16) . .
U19 O129 K17 136.5(19) . 4_575
K12 O129 K17 107.2(15) . 4_575
U19 O129 K4 106.2(15) . .
K12 O129 K4 88.3(11) . .
K17 O129 K4 85.5(11) 4_575 .
P14 O130 U19 134(3) . .
U20 O131 K7 152(2) . 3_666
U20 O131 K14 105.6(14) . 3_666
K7 O131 K14 93.5(11) 3_666 3_666
U20 O131 K14 98.1(14) . .
K7 O131 K14 88.8(10) 3_666 .
K14 O131 K14 120.6(12) 3_666 .
P1 O133 U20 135(2) . .
P1 O133 K14 109.8(17) . .
U20 O133 K14 100.1(12) . .
P1 O133 K7 100.9(18) . .
U20 O133 K7 106.6(12) . .
K14 O133 K7 99.9(11) . .
P16 O135 U21 129(2) . .
P16 O135 K7 104(2) . .
U21 O135 K7 107.7(14) . .
P19 O136 U22 134(3) . .
K12 O150 K4 90.0(13) . .
K19 O151 K11 93(2) 3_676 .
K2 O152 K11 131.0(17) . .
K7 O153 K14 94.3(17) . 3_666
K9 O154 K11 155.0(18) 3_676 3_676
K3 O156 K17 161(3) . 2_546
K15 O157 K2 112.5(14) . 2_546
K19 O158 K11 96.3(18) . 3_676
K11 O161 K10 121(2) 3_676 .
K9 O164 K13 107.7(19) . .
K5 O166 K12 97.1(17) . 4_676
K11 O171 K19 76.8(14) 3_676 .
K19 O174 K18 144(3) . 3_666
K13 O177 K17 119(3) . .
K12 O179 K5 106(2) . 4_575
K14 O180 K16 113(3) . .
K14 O180 K18 119(3) . .
K16 O180 K18 95(3) . .

loop_
_geom_bond_atom_site_label_1
_geom_bond_atom_site_label_2
_geom_bond_distance
_geom_bond_site_symmetry_2
U1 O58 1.75(4) .
U1 O5 1.84(4) .
U1 O65 2.30(3) .
U1 O92 2.36(3) .
U1 O76 2.39(4) .
U1 O75 2.40(4) .
U1 O70 2.41(4) .
U1 O97 2.54(4) .
U1 K4 3.899(16) .
U2 O85 1.77(4) .
U2 O98 1.80(4) .
U2 O8 2.25(3) .
U2 O15 2.32(3) .
U2 O33 2.32(3) .
U2 O12 2.35(3) .
U2 O9 2.38(4) .
U2 K1 4.203(12) .
U2 K6 4.296(16) .
U2 K15 4.34(3) .
U2 K2 4.506(14) 2_546
U3 O53 1.78(3) .
U3 O100 1.82(4) .
U3 O99 2.32(4) .
U3 O54 2.32(3) .
U3 O40 2.41(4) .
U3 O1 2.42(4) .
U3 O3 2.44(3) .
U3 K1 4.133(13) .
U3 K16 4.17(2) .
U3 K5 4.195(14) 2_546
U3 K18 4.48(3) .
U4 O103 1.75(4) .
U4 O102 1.82(4) .
U4 O78 2.25(4) .
U4 O35 2.33(4) .
U4 O101 2.35(3) .
U4 O18 2.35(3) .
U4 O22 2.37(4) .
U4 O104 2.52(3) .
U4 K4 3.954(16) 4_676
U4 K12 4.17(2) 4_676
U4 K17 4.50(3) .
U4 K13 4.50(2) .
U5 O107 1.79(3) .
U5 O28 1.81(3) .
U5 O105 2.35(3) .
U5 O71 2.36(4) .
U5 O108 2.37(4) .
U5 O106 2.39(3) .
U5 O52 2.41(4) .
U5 O21 2.49(4) .
U5 K18 3.86(3) 2_556
U5 K1 4.397(12) 2_556
U5 K16 4.43(2) 2_556
U6 O66 1.76(3) .
U6 O49 1.82(3) .
U6 O2 2.30(3) .
U6 O48 2.30(4) .
U6 O22 2.33(4) .
U6 O101 2.33(4) .
U6 O7 2.39(3) .
U6 K5 3.817(14) .
U6 K1 4.106(13) 2_556
U6 K13 4.16(3) .
U6 K6 4.276(15) 2_556
U7 O25 1.80(4) .
U7 O109 1.82(4) .
U7 O90 2.30(3) .
U7 O18 2.35(3) .
U7 O110 2.36(3) .
U7 O35 2.37(4) .
U7 O19 2.42(3) .
U7 O37 2.48(4) .
U7 K4 3.993(16) 4_676
U8 O34 1.81(4) .
U8 O67 1.85(4) .
U8 O43 2.32(4) .
U8 O68 2.33(3) .
U8 O6 2.34(4) .
U8 O60 2.38(4) .
U8 O94 2.47(4) .
U8 K8 3.816(17) .
U8 K8 4.109(16) 3_576
U8 K2 4.452(14) 3_576
U9 O73 1.73(4) .
U9 O111 1.82(4) .
U9 O91 2.29(3) .
U9 O113 2.32(4) .
U9 O114 2.32(4) .
U9 O26 2.34(3) .
U9 O79 2.40(4) .
U9 O112 2.55(4) .
U9 K3 4.313(13) .
U10 O51 1.69(3) .
U10 O13 1.80(4) .
U10 O27 2.28(3) .
U10 O61 2.28(4) .
U10 O74 2.32(3) .
U10 O36 2.37(3) .
U10 O56 2.43(3) .
U10 K9 3.900(16) .
U10 K13 4.19(3) .
U10 K10 4.48(2) .
U11 O59 1.75(4) .
U11 O115 1.77(3) .
U11 O17 2.25(3) .
U11 O82 2.28(4) .
U11 O14 2.31(3) .
U11 O31 2.32(3) .
U11 O116 2.35(4) .
U11 K3 4.217(14) .
U11 K3 4.373(14) 3_566
U12 O44 1.73(3) .
U12 O86 1.74(3) .
U12 O117 2.25(4) .
U12 O108 2.28(4) .
U12 O46 2.29(3) .
U12 O105 2.35(3) .
U12 O24 2.40(4) .
U12 K2 4.049(13) .
U12 K1 4.282(13) 2_556
U13 O30 1.72(3) .
U13 O118 1.80(3) .
U13 O42 2.30(4) .
U13 O55 2.32(3) .
U13 O26 2.33(4) .
U13 O4 2.33(3) .
U13 O79 2.39(4) .
U13 K6 4.139(16) .
U13 K5 4.162(14) 2_546
U13 K3 4.196(14) .
U14 O11 1.83(3) .
U14 O10 1.83(3) .
U14 O45 2.21(4) .
U14 O76 2.30(4) .
U14 O80 2.32(3) .
U14 O84 2.35(4) .
U14 O92 2.35(3) .
U14 K10 3.991(18) 3_676
U14 K9 4.014(18) 3_676
U15 O41 1.75(4) .
U15 O119 1.76(4) .
U15 O52 2.30(3) .
U15 O33 2.34(3) .
U15 O9 2.35(3) .
U15 O93 2.36(5) .
U15 O106 2.37(3) .
U15 O23 2.57(4) .
U15 K6 4.506(15) .
U16 O120 1.76(4) .
U16 O122 1.77(4) .
U16 O123 2.30(4) .
U16 O20 2.31(5) .
U16 O50 2.33(4) .
U16 O47 2.34(4) .
U16 O121 2.43(3) .
U16 O16 2.57(4) .
U16 K14 4.03(2) 3_666
U16 K7 4.403(15) .
U17 O125 1.66(4) .
U17 O88 1.81(4) .
U17 O123 2.28(4) .
U17 O36 2.32(3) .
U17 O38 2.32(4) .
U17 O50 2.38(4) .
U17 O74 2.40(3) .
U17 O124 2.54(4) .
U17 K19 3.91(3) .
U17 K11 4.48(2) 3_676
U18 O39 1.75(4) .
U18 O126 1.75(3) .
U18 O89 2.34(4) .
U18 O77 2.34(4) .
U18 O29 2.37(3) .
U18 O83 2.42(3) .
U18 O87 2.45(4) .
U18 K8 4.193(18) 3_576
U18 K2 4.194(13) .
U18 K10 4.37(2) 3_676
U18 K11 4.44(2) .
U19 O127 1.74(4) .
U19 O129 1.82(4) .
U19 O130 2.21(4) .
U19 O75 2.33(4) .
U19 O65 2.35(3) .
U19 O116 2.36(3) .
U19 O82 2.36(4) .
U19 O128 2.53(3) .
U19 K12 3.87(2) .
U19 K4 4.015(16) .
U19 K17 4.40(3) 4_575
U20 O132 1.75(3) .
U20 O131 1.77(3) .
U20 O72 2.20(4) .
U20 O121 2.33(4) .
U20 O69 2.34(4) .
U20 O133 2.35(3) .
U20 O20 2.39(5) .
U20 K14 3.95(2) .
U20 K14 4.10(2) 3_666
U20 K7 4.248(16) .
U20 K7 4.389(14) 3_666
U21 O81 1.79(4) .
U21 O134 1.80(4) .
U21 O135 2.32(4) .
U21 O90 2.33(3) .
U21 O110 2.33(4) .
U21 O63 2.36(3) .
U21 O57 2.39(3) .
U21 K7 4.168(15) .
U21 K16 4.27(2) .
U21 K15 4.29(2) .
U22 O64 1.66(4) .
U22 O96 1.78(4) .
U22 O94 2.30(4) .
U22 O113 2.34(4) .
U22 O136 2.36(4) .
U22 O6 2.36(4) .
U22 O114 2.38(4) .
U22 O137 2.45(5) .
U22 K11 4.49(2) 3_576
K1 O3 2.81(3) .
K1 O24 2.82(4) 2_546
K1 O40 2.84(4) .
K1 O48 2.87(4) 2_546
K1 O7 2.88(3) 2_546
K1 O71 2.88(3) 2_546
K1 O15 2.89(3) .
K1 O105 2.90(4) 2_546
K1 O12 3.09(3) .
K1 P6 3.42(2) 2_546
K1 P8 3.424(19) .
K1 P11 3.47(2) 2_546
K2 O152 2.76(4) .
K2 O157 2.79(4) 2_556
K2 O77 2.80(4) .
K2 O46 2.84(3) .
K2 O98 2.87(5) 2_556
K2 O34 2.88(4) 3_576
K2 O29 2.94(4) .
K2 O24 3.02(4) .
K2 P6 3.48(2) .
K2 P3 3.51(2) .
K3 O59 2.74(4) 3_566
K3 O26 2.77(4) .
K3 O156 2.83(6) .
K3 O14 2.88(3) .
K3 O91 2.94(4) .
K3 O31 2.95(3) .
K3 O4 2.95(4) .
K3 P15 3.49(2) .
K3 P5 3.56(2) .
K4 O18 2.69(4) 4_575
K4 O75 2.72(4) .
K4 O35 2.78(4) 4_575
K4 O65 2.81(4) .
K4 O150 2.92(5) .
K4 O58 2.99(4) .
K4 O103 3.07(4) 4_575
K4 O25 3.07(4) 4_575
K4 O129 3.11(4) .
K4 U4 3.954(16) 4_575
K4 U7 3.993(16) 4_575
K5 O166 2.82(6) .
K5 O40 2.88(4) 2_556
K5 O179 2.89(6) 4_676
K5 O66 2.95(4) .
K5 O48 2.95(4) .
K5 O99 2.96(4) 2_556
K5 O42 3.08(4) 2_556
K5 O22 3.09(4) .
K5 O4 3.11(3) 2_556
K5 P2 3.51(2) 2_556
K5 P5 3.55(2) 2_556
K6 O147 2.71(4) .
K6 O175 2.80(6) 2_546
K6 O9 2.87(4) .
K6 O55 2.89(4) .
K6 O66 2.91(4) 2_546
K6 O12 2.98(4) .
K6 O42 2.99(4) .
K6 O93 3.06(4) .
K6 P2 3.54(2) .
K6 P18 3.55(3) .
K6 U6 4.276(15) 2_546
K7 O131 2.75(4) 3_666
K7 O121 2.78(4) .
K7 O135 2.83(4) .
K7 O153 2.84(5) .
K7 O133 2.93(4) .
K7 O63 2.98(3) .
K7 O47 3.02(4) .
K7 P1 3.54(2) .
K7 P16 3.54(2) .
K7 K14 4.24(3) 3_666
K8 O29 2.82(4) 3_576
K8 O94 2.83(4) .
K8 O60 2.88(4) .
K8 O87 2.91(4) 3_576
K8 O60 2.96(4) 3_576
K8 O43 2.99(4) 3_576
K8 O34 3.16(4) .
K8 P3 3.46(2) 3_576
K8 P4 3.54(2) 3_576
K8 U8 4.109(16) 3_576
K8 U18 4.193(18) 3_576
K9 O154 2.68(5) 3_676
K9 O84 2.81(4) 3_676
K9 O164 2.87(6) .
K9 O56 2.88(4) 3_676
K9 O27 2.91(3) .
K9 O45 2.98(4) 3_676
K9 O51 3.03(3) .
K9 P7 3.47(2) 3_676
K9 U14 4.014(18) 3_676
K9 K13 4.65(3) .
K9 K10 4.76(3) .
K10 O161 2.72(6) .
K10 O87 2.92(4) 3_676
K10 O84 2.93(4) 3_676
K10 O80 2.95(4) 3_676
K10 O51 2.97(4) .
K10 O83 3.10(4) 3_676
K10 P4 3.46(2) 3_676
K10 P7 3.58(3) 3_676
K10 U14 3.990(18) 3_676
K10 U18 4.37(2) 3_676
K10 K8 4.66(3) 1_655
K11 O161 2.71(7) 3_676
K11 O126 2.72(4) .
K11 O96 2.78(4) 3_576
K11 O125 2.86(4) 3_676
K11 O152 2.88(5) .
K11 O158 2.99(6) 3_676
K11 O151 3.07(8) .
K11 O171 3.35(7) 3_676
K11 O154 3.41(5) 3_676
K11 K19 4.19(4) 3_676
K11 U17 4.48(2) 3_676
K12 O179 2.63(5) .
K12 O129 2.74(4) .
K12 O128 2.84(4) .
K12 O150 2.85(5) .
K12 O104 2.88(4) 4_575
K12 O166 3.08(6) 4_575
K12 O103 3.35(4) 4_575
K12 U4 4.17(2) 4_575
K12 K5 4.42(2) 4_575
K12 K17 4.54(3) 4_575
K13 O2 2.83(4) .
K13 O61 2.84(4) .
K13 O177 2.86(9) .
K13 O101 2.86(4) .
K13 O164 2.90(6) .
K13 O27 3.04(4) .
K13 O78 3.17(5) .
K13 P10 3.55(3) .
K13 P20 3.59(3) .
K14 O20 2.72(5) 3_666
K14 O180 2.74(9) .
K14 O133 2.79(4) .
K14 O121 2.89(4) 3_666
K14 O153 2.95(6) 3_666
K14 O122 3.02(4) 3_666
K14 O131 3.25(4) 3_666
K14 O131 3.29(4) .
K14 P1 3.59(3) .
K14 U16 4.03(2) 3_666
K14 U20 4.10(2) 3_666
K15 O157 2.70(4) .
K15 O145 2.73(4) 4_676
K15 O57 2.90(4) .
K15 O110 3.03(4) .
K15 O15 3.07(4) .
K15 O8 3.16(4) .
K15 O19 3.35(4) .
K15 P8 3.60(3) .
K15 P12 3.82(3) .
K15 K2 4.57(3) 2_546
K16 O180 2.80(9) .
K16 O3 2.82(4) .
K16 O28 2.90(4) 2_546
K16 O54 2.98(4) .
K16 O63 3.07(4) .
K16 O57 3.21(4) .
K16 P1 3.58(3) .
K16 P8 3.59(3) .
K16 K18 4.17(4) .
K17 O103 2.83(5) .
K17 O129 2.90(4) 4_676
K17 O156 3.04(7) 2_556
K17 O177 3.23(9) .
K17 K4 4.08(3) 4_676
K17 U19 4.40(3) 4_676
K17 K12 4.54(3) 4_676
K18 O52 2.79(5) 2_546
K18 O100 2.80(5) .
K18 O180 2.86(9) .
K18 O163 2.87(7) .
K18 O28 3.05(5) 2_546
K18 O174 3.14(7) 3_666
K18 O71 3.23(4) 2_546
K18 U5 3.86(3) 2_546
K19 O174 2.58(7) .
K19 O158 2.62(6) .
K19 O151 2.67(9) 3_676
K19 O38 2.96(5) .
K19 O41 2.98(5) 4_675
K19 O123 3.06(5) .
K19 O182 3.17(8) 3_676
K19 O125 3.27(5) .
K19 O171 3.38(7) .
K19 P17 3.80(4) .
K19 K11 4.19(4) 3_676
P1 O63 1.51(3) .
P1 O133 1.51(4) .
P1 O54 1.51(4) .
P2 O42 1.48(4) .
P2 O40 1.51(4) .
P2 O12 1.51(4) .
P2 K5 3.51(2) 2_546
P3 O29 1.51(4) .
P3 O60 1.55(4) .
P3 O46 1.57(3) .
P3 K8 3.46(2) 3_576
P4 O87 1.45(4) .
P4 O43 1.49(4) .
P4 O80 1.52(4) .
P4 K10 3.46(2) 3_676
P4 K8 3.54(2) 3_576
P5 O99 1.50(4) .
P5 O4 1.51(3) .
P5 O31 1.57(3) .
P5 K5 3.55(2) 2_546
P6 O7 1.45(4) .
P6 O24 1.49(4) .
P6 O77 1.55(4) .
P6 K1 3.42(2) 2_556
P7 O84 1.46(4) .
P7 O83 1.51(3) .
P7 O56 1.52(4) .
P7 K9 3.47(2) 3_676
P7 K10 3.58(3) 3_676
P8 O3 1.49(3) .
P8 O57 1.50(3) .
P8 O15 1.59(4) .
P9 O70 1.49(4) .
P9 O138 1.51(4) .
P9 O68 1.57(3) .
P10 O89 1.47(4) .
P10 O2 1.57(4) .
P10 O27 1.58(4) .
P11 O32 1.44(5) .
P11 O71 1.47(4) .
P11 O48 1.60(4) .
P11 K1 3.47(2) 2_556
P12 O19 1.41(4) .
P12 O139 1.54(4) .
P12 O8 1.57(3) .
P13 O1 1.51(4) .
P13 O72 1.58(4) .
P13 O17 1.61(4) .
P14 O140 1.51(6) .
P14 O130 1.54(5) .
P14 O69 1.60(4) .
P15 O141 1.45(5) .
P15 O91 1.49(4) .
P15 O14 1.58(4) .
P16 O143 1.50(5) .
P16 O47 1.53(4) .
P16 O135 1.56(4) .
P17 O95 1.50(5) .
P17 O38 1.53(4) .
P17 O45 1.57(4) .
P18 O93 1.47(5) .
P18 O55 1.50(4) .
P18 O62 1.51(4) .
P19 O142 1.51(5) .
P19 O136 1.54(5) .
P19 O117 1.57(4) .
P20 O144 1.41(5) .
P20 O61 1.54(4) .
P20 O78 1.61(4) .
O4 K5 3.11(3) 2_546
O6 O94 1.53(5) .
O7 K1 2.88(3) 2_556
O9 O33 1.55(5) .
O18 O35 1.43(4) .
O18 K4 2.69(4) 4_676
O20 O121 1.50(6) .
O20 K14 2.72(5) 3_666
O22 O101 1.51(5) .
O24 K1 2.82(4) 2_556
O25 K4 3.07(4) 4_676
O26 O79 1.51(5) .
O28 K16 2.90(4) 2_556
O28 K18 3.05(5) 2_556
O29 K8 2.82(4) 3_576
O34 K2 2.88(4) 3_576
O35 K4 2.78(4) 4_676
O36 O74 1.49(5) .
O40 K5 2.88(4) 2_546
O41 K19 2.98(5) 4_576
O42 K5 3.08(4) 2_546
O43 K8 2.99(4) 3_576
O45 K9 2.98(4) 3_676
O48 K1 2.86(4) 2_556
O50 O123 1.48(5) .
O52 O106 1.43(5) .
O52 K18 2.79(5) 2_556
O56 K9 2.88(4) 3_676
O59 K3 2.74(4) 3_566
O60 K8 2.96(4) 3_576
O65 O75 1.48(5) .
O66 K6 2.91(4) 2_556
O71 K1 2.88(3) 2_556
O71 K18 3.23(4) 2_556
O76 O92 1.54(5) .
O80 K10 2.95(4) 3_676
O82 O116 1.50(5) .
O83 K10 3.10(4) 3_676
O84 K9 2.81(4) 3_676
O84 K10 2.93(4) 3_676
O87 K8 2.91(4) 3_576
O87 K10 2.92(4) 3_676
O90 O110 1.41(4) .
O96 K11 2.78(4) 3_576
O98 K2 2.87(5) 2_546
O99 K5 2.96(4) 2_546
O103 K4 3.07(4) 4_676
O103 K12 3.35(4) 4_676
O104 K12 2.88(4) 4_676
O105 O108 1.41(4) .
O105 K1 2.90(4) 2_556
O113 O114 1.59(5) .
O121 K14 2.89(4) 3_666
O122 K14 3.02(4) 3_666
O125 K11 2.86(4) 3_676
O129 K17 2.90(4) 4_575
O131 K7 2.75(4) 3_666
O131 K14 3.25(4) 3_666
O145 K15 2.73(4) 4_575
O151 K19 2.67(9) 3_676
O153 K14 2.95(6) 3_666
O154 K9 2.68(5) 3_676
O154 K11 3.41(5) 3_676
O156 K17 3.04(7) 2_546
O157 K2 2.79(4) 2_546
O158 K11 2.99(6) 3_676
O161 K11 2.71(7) 3_676
O166 K12 3.08(6) 4_676
O171 K11 3.35(7) 3_676
O174 K18 3.14(7) 3_666
O175 K6 2.80(6) 2_556
O179 K5 2.89(6) 4_575
O182 K19 3.17(8) 3_676
